data_4131256
loop_
_publ_author_name
'Geri, Jacob B.'
'Shanahan, James P.'
'Szymczak, Nathaniel K.'

_publ_section_title
;
 Testing the Push-Pull Hypothesis: Lewis Acid Augmented N<sub>2</sub>
 Activation at Iron.
;
_journal_issue 16
_journal_name_full 'Journal of the American Chemical Society'
_journal_page_first 5952
_journal_page_last 5956
_journal_paper_doi 10.1021/jacs.7b01982
_journal_volume 139
_journal_year 2017
_chemical_formula_moiety '0.8(C47 H94 B Fe2 N8 P4), 0.8(C32 H12 B F24), 0.4(F), 0.4(C6 H5)'
_chemical_formula_sum 'C65.43 H86.4 B1.6 F19.6 Fe1.6 N6.4 P3.2'
_chemical_formula_weight 1540.76
_space_group_crystal_system monoclinic
_space_group_IT_number 14
_space_group_name_Hall '-P 2ybc'
_space_group_name_H-M_alt 'P 1 21/c 1'
_atom_sites_solution_hydrogens geom
_audit_creation_date 2017-01-16
_audit_creation_method
;
Olex2 1.2
(compiled 2017.01.04 svn.r3372 for OlexSys, GUI svn.r5292)
;
_cell_angle_alpha 90
_cell_angle_beta 90.7535(8)
_cell_angle_gamma 90
_cell_formula_units_Z 10
_cell_length_a 26.3521(3)
_cell_length_b 22.42897(19)
_cell_length_c 35.7607(3)
_cell_measurement_reflns_used 80955
_cell_measurement_temperature 90
_cell_measurement_theta_max 68.7350
_cell_measurement_theta_min 2.3240
_cell_volume 21134.6(3)
_computing_molecular_graphics 'Olex2 (Dolomanov et al., 2009)'
_computing_publication_material 'Olex2 (Dolomanov et al., 2009)'
_computing_structure_refinement 'ShelXL (Sheldrick, 2015)'
_diffrn_ambient_temperature 90
_diffrn_measured_fraction_theta_full 0.990
_diffrn_measured_fraction_theta_max 0.977
_diffrn_measurement_device_type 'Rigaku Saturn70 CCD'
_diffrn_radiation_type CuK\a
_diffrn_radiation_wavelength 1.54184
_diffrn_reflns_av_R_equivalents 0.0609
_diffrn_reflns_av_unetI/netI 0.0293
_diffrn_reflns_Laue_measured_fraction_full 0.990
_diffrn_reflns_Laue_measured_fraction_max 0.977
_diffrn_reflns_limit_h_max 31
_diffrn_reflns_limit_h_min -31
_diffrn_reflns_limit_k_max 27
_diffrn_reflns_limit_k_min -26
_diffrn_reflns_limit_l_max 43
_diffrn_reflns_limit_l_min -43
_diffrn_reflns_number 321948
_diffrn_reflns_point_group_measured_fraction_full 0.990
_diffrn_reflns_point_group_measured_fraction_max 0.977
_diffrn_reflns_theta_full 67.684
_diffrn_reflns_theta_max 69.586
_diffrn_reflns_theta_min 1.677
_exptl_absorpt_coefficient_mu 3.506
_exptl_absorpt_correction_T_max 1.00000
_exptl_absorpt_correction_T_min 0.59710
_exptl_absorpt_correction_type multi-scan
_exptl_absorpt_process_details
;
CrysAlisPro 1.171.38.41 (Rigaku Oxford Diffraction, 2015)
Empirical absorption correction using spherical harmonics,
 implemented in SCALE3 ABSPACK scaling algorithm.
;
_exptl_crystal_colour brown
_exptl_crystal_colour_primary brown
_exptl_crystal_density_diffrn 1.211
_exptl_crystal_description cube
_exptl_crystal_F_000 7978
_exptl_crystal_size_max 0.26
_exptl_crystal_size_mid 0.26
_exptl_crystal_size_min 0.2
_platon_squeeze_details
'The unit cell contains 21 highly disordered fluorobenzene molecules which were removed through the squeeze program.'
_refine_diff_density_max 1.362
_refine_diff_density_min -0.994
_refine_diff_density_rms 0.094
_refine_ls_extinction_method none
_refine_ls_goodness_of_fit_ref 1.015
_refine_ls_hydrogen_treatment constr
_refine_ls_matrix_type full
_refine_ls_number_parameters 2320
_refine_ls_number_reflns 38825
_refine_ls_number_restraints 211
_refine_ls_restrained_S_all 1.023
_refine_ls_R_factor_all 0.0965
_refine_ls_R_factor_gt 0.0855
_refine_ls_shift/su_max 0.001
_refine_ls_shift/su_mean 0.000
_refine_ls_structure_factor_coef Fsqd
_refine_ls_weighting_details 'w=1/[\s^2^(Fo^2^)+(0.1330P)^2^+42.1630P] where P=(Fo^2^+2Fc^2^)/3'
_refine_ls_weighting_scheme calc
_refine_ls_wR_factor_gt 0.2310
_refine_ls_wR_factor_ref 0.2421
_reflns_Friedel_coverage 0.000
_reflns_number_gt 32701
_reflns_number_total 38825
_reflns_threshold_expression 'I > 2\s(I)'
_cod_data_source_file ja7b01982_si_002.cif
_cod_data_source_block 4
_cod_original_cell_volume 21134.5(3)
_cod_original_formula_sum 'C65.43 H86.40 B1.60 F19.60 Fe1.60 N6.40 P3.20'
_cod_database_code 4131256
_shelxl_version_number 2014-3
_shelx_space_group_comment
;
The symmetry employed for this shelxl refinement is uniquely defined
by the following loop, which should always be used as a source of
symmetry information in preference to the above space-group names.
They are only intended as comments.
;
_olex2_refinement_description
;
1. Fixed Uiso
 At 1.2 times of:
  All B(H) groups, All C(H) groups, All C(H,H) groups, All C(H,H,H,H) groups
 At 1.5 times of:
  All C(H,H,H) groups
2. Restrained distances
 C183-C186 \\sim C215-C186
 with sigma of 0.005
 C309-C100 \\sim C284-C100
 with sigma of 0.005
 C32A-C282 \\sim C32-C282 \\sim C31A-C282 \\sim C31-C282
 with sigma of 0.005
 C334-C18 \\sim C17-C18 \\sim C275-C18 \\sim C1A-C18
 with sigma of 0.005
 C374-C140 \\sim C2-C140
 with sigma of 0.005
 C14-C93A \\sim C434-C93A
 with sigma of 0.005
 C170-F92 \\sim C170-F137 \\sim C170-F136
 with sigma of 0.005
 C244-F174 \\sim C244-F110 \\sim C244-F164
 with sigma of 0.005
 C142-F116 \\sim C142-F47 \\sim C142-F88
 with sigma of 0.005
 C172-C12 \\sim C136-C4 \\sim C255-C195 \\sim C298-C217
 with sigma of 0.005
3. Uiso/Uaniso restraints and constraints
C2 \\sim C374: within 2A with sigma of 0.004 and sigma for terminal atoms of
0.008
C17 \\sim C334: within 2A with sigma of 0.005 and sigma for terminal atoms of
0.005
C275 \\sim C1A: within 2A with sigma of 0.005 and sigma for terminal atoms of
0.005
C409 \\sim C257 \\sim C354: within 2A with sigma of 0.005 and sigma for
terminal atoms of 0.01
C2CA \\sim C2CB: within 2A with sigma of 0.002 and sigma for terminal atoms of
0.004
C2CA \\sim C2CB \\sim P7 \\sim C1 \\sim C2BA: within 2A with sigma of 0.04 and
sigma for terminal atoms of 0.08
C354 \\sim C409 \\sim C257: within 2A with sigma of 0.005 and sigma for
terminal atoms of 0.01
C3AA \\sim C217 \\sim P28 \\sim C195: within 2A with sigma of 0.005 and sigma
for terminal atoms of 0.01
C423 \\sim C343 \\sim C332 \\sim C382 \\sim C446 \\sim C328: within 2A with
sigma of 0.04 and sigma for terminal atoms of 0.08
C328 \\sim C423 \\sim C343 \\sim C332 \\sim C446 \\sim C382: within 2A with
sigma of 0.01 and sigma for terminal atoms of 0.02
C7AA \\sim C47 \\sim C128: within 2A with sigma of 0.005 and sigma for terminal
atoms of 0.01
C434 \\sim C14 \\sim C93A: within 2A with sigma of 0.005 and sigma for terminal
atoms of 0.01
C374 \\sim C140 \\sim C2: within 2A with sigma of 0.002 and sigma for terminal
atoms of 0.004
C298 \\sim C217: within 2A with sigma of 0.01 and sigma for terminal atoms of
0.02
C257 \\sim C409 \\sim C354: within 2A with sigma of 0.005 and sigma for
terminal atoms of 0.01
C359 \\sim C43 \\sim C220: within 2A with sigma of 0.005 and sigma for terminal
atoms of 0.01
Uanis(C265) = Uanis(C32A) = Uanis(C32)
Uanis(C268) = Uanis(C31A) = Uanis(C31)
Uanis(C200) = Uanis(C282)
4. Same fragment restrains
{P20, C3, C2CA, P7} sigma for 1-2: 0.001, 1-3: 0.001
as
{P24, C42, C176, P2}
5. Others
 Sof(H28C)=Sof(C32A)=Sof(H32D)=Sof(H32E)=Sof(H32F)=Sof(C31A)=Sof(H31G)=
 Sof(H31H)=Sof(H31I)=1-FVAR(1)
 Sof(C282)=Sof(H282)=Sof(C32)=Sof(H32A)=Sof(H32B)=Sof(H32C)=Sof(C31)=Sof(H31D)=
 Sof(H31E)=Sof(H31F)=FVAR(1)
 Sof(H14C)=Sof(H14D)=Sof(C2)=Sof(H2A)=Sof(H2B)=Sof(H2C)=1-FVAR(2)
 Sof(H14A)=Sof(H14B)=Sof(C374)=Sof(H37A)=Sof(H37B)=Sof(H37C)=FVAR(2)
 Sof(H328)=Sof(F4A)=1-FVAR(3)
 Sof(F4)=Sof(H423)=FVAR(3)
 Sof(H24F)=Sof(H24G)=Sof(C34A)=Sof(H34D)=Sof(H34E)=Sof(H34F)=1-FVAR(4)
 Sof(H24D)=Sof(H24E)=Sof(C34)=Sof(H34A)=Sof(H34B)=Sof(H34C)=FVAR(4)
 Sof(C2CB)=Sof(H2CC)=Sof(H2CD)=Sof(C3A)=Sof(H3AA)=Sof(H3AB)=1-FVAR(5)
 Sof(C3)=Sof(H3A)=Sof(H3B)=Sof(C2CA)=Sof(H2CA)=Sof(H2CB)=FVAR(5)
 Sof(C14)=Sof(H14H)=Sof(H14I)=Sof(H14J)=Sof(H93C)=Sof(H93D)=1-FVAR(6)
 Sof(C434)=Sof(H43A)=Sof(H43B)=Sof(H43C)=Sof(H93A)=Sof(H93B)=FVAR(6)
 Sof(C17)=Sof(H17C)=Sof(H17D)=Sof(H17E)=Sof(H18D)=Sof(C1A)=Sof(H1AA)=Sof(H1AB)=
 Sof(H1AC)=1-FVAR(7)
 Sof(C275)=Sof(H27A)=Sof(H27B)=Sof(H27C)=Sof(C334)=Sof(H33A)=Sof(H33B)=
 Sof(H33C)=Sof(H18)=FVAR(7)
6.a Ternary CH refined with riding coordinates:
 C207(H207), C224(H224), C22(H22), C43(H43), C91(H91), C100(H100), B114(H114),
 C200(H200), C282(H282), C282(H28C), B164(H164), C186(H186), C213(H213),
 C257(H257), C18(H18), C18(H18D)
6.b Secondary CH2 refined with riding coordinates:
 C42(H42A,H42B), C176(H17A,H17B), C3(H3A,H3B), C2CA(H2CA,H2CB), C88(H88A,H88B),
  C12(H12A,H12B), C60(H60A,H60B), C66(H66A,H66B), C6BA(H6BA,H6BB), C0AA(H0AA,
 H0AB), C3AA(H3AC,H3AD), C2BA(H2BA,H2BB), C1(H1A,H1B), C4(H4A,H4B), C16(H16D,
 H16E), C19(H19A,H19B), C24(H24D,H24E), C24(H24F,H24G), C28(H28A,H28B),
 C45(H45A,H45B), C112(H11A,H11B), C140(H14A,H14B), C140(H14C,H14D), C195(H19F,
 H19G), C2CB(H2CC,H2CD), C3A(H3AA,H3AB), C93A(H93A,H93B), C93A(H93C,H93D)
6.c Aromatic/amide H refined with riding coordinates:
 C62(H62), C4BA(H4BA), C101(H101), C113(H113), C119(H119), C150(H150),
 C152(H152), C154(H154), C166(H166), C167(H167), C8AA(H8AA), C15(H15),
 C0CA(H0CA), C30(H30), C44(H44), C50(H50), C2AA(H2AA), C74(H74), C77(H77),
 C92(H92), C99(H99), C125(H125), C188(H188), C228(H228), C236(H236), C47(H47),
 C89(H89), C121(H121), C180(H180), C187(H187), C217(H217), C328(H328),
 C446(H446), C382(H382), C332(H332), C343(H343), C423(H423)
6.d Idealised Me refined as rotating group:
 C4AA(H4AA,H4AB,H4AC), C164(H16A,H16B,H16C), C189(H18A,H18B,H18C), C212(H21A,
 H21B,H21C), C36(H36A,H36B,H36C), C63(H63A,H63B,H63C), C72(H72A,H72B,H72C),
 C84(H84A,H84B,H84C), C87(H87A,H87B,H87C), C265(H26A,H26B,H26C), C268(H26D,H26E,
 H26F), C136(H13A,H13B,H13C), C144(H14K,H14L,H14M), C146(H14E,H14F,H14G),
 C147(H14N,H14O,H14P), C32(H32A,H32B,H32C), C31(H31D,H31E,H31F), C172(H17F,H17G,
 H17H), C183(H18E,H18F,H18G), C190(H19C,H19D,H19E), C204(H20A,H20B,H20C),
 C215(H21D,H21E,H21F), C220(H22A,H22B,H22C), C229(H22D,H22E,H22F), C234(H23A,
 H23B,H23C), C248(H24A,H24B,H24C), C255(H25A,H25B,H25C), C275(H27A,H27B,H27C),
 C284(H28D,H28E,H28F), C298(H29A,H29B,H29C), C309(H30A,H30B,H30C), C311(H31A,
 H31B,H31C), C334(H33A,H33B,H33C), C34(H34A,H34B,H34C), C351(H35A,H35B,H35C),
 C354(H35D,H35E,H35F), C359(H35G,H35H,H35I), C374(H37A,H37B,H37C), C409(H40A,
 H40B,H40C), C434(H43A,H43B,H43C), C32A(H32D,H32E,H32F), C31A(H31G,H31H,H31I),
 C2(H2A,H2B,H2C), C34A(H34D,H34E,H34F), C14(H14H,H14I,H14J), C17(H17C,H17D,
 H17E), C1A(H1AA,H1AB,H1AC)
;
_olex2_submission_special_instructions 'No special instructions were received'

loop_
_space_group_symop_operation_xyz
'x, y, z'
'-x, y+1/2, -z+1/2'
'-x, -y, -z'
'x, -y-1/2, z-1/2'

loop_
_atom_site_label
_atom_site_type_symbol
_atom_site_fract_x
_atom_site_fract_y
_atom_site_fract_z
_atom_site_U_iso_or_equiv
_atom_site_adp_type
_atom_site_occupancy
_atom_site_site_symmetry_order
_atom_site_calc_flag
_atom_site_refinement_flags_posn
_atom_site_refinement_flags_adp
_atom_site_refinement_flags_occupancy
_atom_site_disorder_assembly
_atom_site_disorder_group
Fe3 Fe 0.13998(2) 0.61122(3) 0.12580(2) 0.03845(15) Uani 1 1 d . . . . .
Fe8 Fe 0.36482(2) 1.09935(3) 0.13128(2) 0.04126(16) Uani 1 1 d . . . . .
Fe11 Fe 0.38716(3) 1.10843(3) 0.26487(2) 0.04368(17) Uani 1 1 d . . . . .
Fe15 Fe 0.11242(3) 0.60051(3) 0.25798(2) 0.04274(16) Uani 1 1 d . . . . .
P24 P 0.21577(5) 0.56759(5) 0.13172(3) 0.0524(3) Uani 1 1 d D . . . .
C42 C 0.25456(18) 0.5850(2) 0.09057(14) 0.0657(14) Uani 1 1 d D . . . .
H42A H 0.2907 0.5758 0.0959 0.079 Uiso 1 1 calc R . . . .
H42B H 0.2432 0.5608 0.0689 0.079 Uiso 1 1 calc R . . . .
C176 C 0.24811(18) 0.6505(2) 0.08218(13) 0.0574(12) Uani 1 1 d D . . . .
H17A H 0.2594 0.6589 0.0564 0.069 Uiso 1 1 calc R . . . .
H17B H 0.2694 0.6742 0.0997 0.069 Uiso 1 1 calc R . . . .
P2 P 0.18062(4) 0.67243(5) 0.08701(3) 0.0431(2) Uani 1 1 d D . . . .
P20 P 0.10484(5) 0.54012(5) 0.09162(3) 0.0506(3) Uani 1 1 d D . . . .
C3 C 0.0372(2) 0.5550(3) 0.0815(3) 0.068(3) Uani 0.550(15) 1 d D . P A 1
H3A H 0.0270 0.5361 0.0575 0.081 Uiso 0.550(15) 1 calc R . P A 1
H3B H 0.0159 0.5385 0.1016 0.081 Uiso 0.550(15) 1 calc R . P A 1
C2CA C 0.0305(3) 0.6217(3) 0.0791(2) 0.059(3) Uani 0.550(15) 1 d D U P A 1
H2CA H -0.0059 0.6318 0.0810 0.071 Uiso 0.550(15) 1 calc R . P A 1
H2CB H 0.0426 0.6362 0.0546 0.071 Uiso 0.550(15) 1 calc R . P A 1
P7 P 0.06678(4) 0.65892(5) 0.11729(3) 0.0458(2) Uani 1 1 d D U . . .
P12 P 0.32554(4) 1.17010(5) 0.09774(3) 0.0462(2) Uani 1 1 d . . . . .
P16 P 0.39410(5) 1.02852(5) 0.09310(3) 0.0478(3) Uani 1 1 d . . . . .
P28 P 0.44157(4) 1.13859(6) 0.12443(3) 0.0525(3) Uani 1 1 d . U . . .
P32 P 0.28683(5) 1.06152(6) 0.13406(4) 0.0618(3) Uani 1 1 d . . . . .
N5 N 0.12363(14) 0.60105(15) 0.20607(9) 0.0434(8) Uani 1 1 d . . . . .
N8 N 0.13144(13) 0.60735(14) 0.17397(9) 0.0390(7) Uani 1 1 d . . . . .
F9 F 0.13990(19) 1.0226(2) 0.06934(10) 0.1227(19) Uani 1 1 d . . . . .
F14 F 0.28920(10) 1.37702(13) 0.00718(8) 0.0608(7) Uani 1 1 d . . . . .
F17 F 0.59835(11) 1.20181(13) -0.12985(7) 0.0615(7) Uani 1 1 d . . . . .
F24 F 0.07583(10) 1.03107(13) 0.03385(9) 0.0672(8) Uani 1 1 d . . . . .
F0AA F 0.15554(17) 1.23719(15) 0.14034(8) 0.0879(11) Uani 1 1 d . . . . .
F33 F 0.09561(13) 1.18620(16) -0.14939(9) 0.0778(9) Uani 1 1 d . . . . .
F39 F 0.25820(13) 1.0897(2) -0.07631(9) 0.0975(13) Uani 1 1 d . . . . .
F42 F 0.24944(13) 1.44768(13) 0.03292(14) 0.1019(14) Uani 1 1 d . . . . .
F45 F 0.80014(12) 1.11185(14) -0.06148(11) 0.0777(10) Uani 1 1 d . . . . .
N48 N 0.37769(15) 1.10710(15) 0.21249(10) 0.0467(8) Uani 1 1 d . . . . .
F49 F 0.67174(12) 1.18055(17) -0.15021(8) 0.0753(9) Uani 1 1 d . . . . .
F52 F 0.08130(15) 1.45748(14) -0.06826(10) 0.0824(10) Uani 1 1 d . . . . .
F60 F 0.48393(13) 1.12943(15) -0.06315(8) 0.0712(8) Uani 1 1 d . . . . .
F62 F 0.74953(12) 1.05344(12) -0.03291(10) 0.0702(8) Uani 1 1 d . . . . .
N64 N 0.37178(14) 1.10302(15) 0.17980(10) 0.0433(8) Uani 1 1 d . . . . .
F70 F -0.02095(19) 1.3681(2) 0.07608(12) 0.1168(17) Uani 1 1 d . . . . .
F71 F 0.13552(14) 0.97557(13) 0.01815(13) 0.0923(12) Uani 1 1 d . . . . .
F73 F -0.08462(11) 1.36348(17) 0.04022(11) 0.0856(11) Uani 1 1 d . . . . .
F76 F 0.30057(13) 1.39311(17) 0.06475(10) 0.0831(10) Uani 1 1 d . . . . .
F77 F 0.65707(17) 1.23177(16) 0.18918(8) 0.0870(11) Uani 1 1 d . . . . .
F80 F -0.03353(15) 1.10477(16) -0.01570(19) 0.130(2) Uani 1 1 d . . . . .
F88 F 0.56577(13) 1.46645(18) -0.02974(14) 0.1079(15) Uani 1 1 d D . . . .
F89 F 0.29493(11) 1.15714(15) -0.04397(10) 0.0778(9) Uani 1 1 d . . . . .
F93 F 0.65333(17) 1.27059(15) -0.13287(8) 0.0867(11) Uani 1 1 d . . . . .
F101 F 0.1217(2) 1.25917(17) -0.18196(8) 0.1244(19) Uani 1 1 d . . . . .
F107 F 0.48153(15) 1.08748(13) -0.01019(9) 0.0804(10) Uani 1 1 d . . . . .
F1AA F 0.10892(16) 1.3115(2) 0.13901(10) 0.1117(16) Uani 1 1 d . . . . .
F113 F 0.29679(12) 1.06757(17) -0.02579(10) 0.0848(11) Uani 1 1 d . . . . .
F116 F 0.63087(18) 1.51678(19) -0.0363(2) 0.168(3) Uani 1 1 d D . . . .
F119 F 0.1847(2) 1.3201(3) 0.15607(9) 0.133(2) Uani 1 1 d . . . . .
F124 F 0.78973(14) 1.12147(16) -0.00299(11) 0.0857(11) Uani 1 1 d . . . . .
F136 F 0.5963(2) 1.04042(15) 0.07288(13) 0.1039(14) Uani 1 1 d D . . . .
F138 F 0.75104(15) 1.4505(2) 0.07352(12) 0.1084(15) Uani 1 1 d . . . . .
F139 F -0.01829(17) 1.40891(16) 0.02452(15) 0.1152(17) Uani 1 1 d . . . . .
F141 F 0.60309(13) 1.29091(16) 0.16608(9) 0.0773(9) Uani 1 1 d . . . . .
F154 F 0.78526(17) 1.36909(18) 0.06056(16) 0.1219(18) Uani 1 1 d . . . . .
F156 F -0.08998(15) 1.16231(16) -0.03437(11) 0.0923(12) Uani 1 1 d . . . . .
F158 F 0.17349(13) 1.20446(17) -0.15273(10) 0.0839(10) Uani 1 1 d . . . . .
F160 F 0.0951(2) 1.45062(16) -0.12504(10) 0.1204(18) Uani 1 1 d . . . . .
F161 F 0.68128(16) 1.30493(18) 0.15617(10) 0.0945(12) Uani 1 1 d . . . . .
F164 F 0.41662(17) 1.32644(17) 0.05595(13) 0.1087(15) Uani 1 1 d D . . . .
F174 F 0.47134(16) 1.38746(16) 0.0375(2) 0.142(2) Uani 1 1 d D . . . .
F180 F 0.41693(13) 1.13716(17) -0.03025(12) 0.0911(11) Uani 1 1 d . . . . .
F181 F 0.79151(15) 1.4408(2) 0.02414(12) 0.1125(15) Uani 1 1 d . . . . .
N4 N 0.39537(16) 1.03096(16) 0.29490(9) 0.0498(9) Uani 1 1 d . . . . .
F7 F -0.08710(19) 1.1403(2) 0.02190(11) 0.1182(17) Uani 1 1 d . . . . .
N12 N 0.39547(15) 1.04065(16) 0.33300(9) 0.0468(8) Uani 1 1 d . . . . .
N17 N 0.05047(16) 0.61598(18) 0.32235(10) 0.0531(9) Uani 1 1 d . . . . .
N22 N 0.43531(15) 1.14324(18) 0.33408(10) 0.0512(9) Uani 1 1 d . . . . .
F25 F 0.15561(15) 1.46207(15) -0.08416(17) 0.1240(18) Uani 1 1 d . . . . .
N30 N 0.04439(15) 0.60418(18) 0.28472(10) 0.0505(9) Uani 1 1 d . . . . .
N32 N 0.34039(14) 1.13305(16) 0.33576(9) 0.0449(8) Uani 1 1 d . . . . .
N34 N 0.33167(15) 1.14371(18) 0.29838(10) 0.0514(9) Uani 1 1 d . . . . .
N40 N 0.13419(17) 0.53419(18) 0.29419(11) 0.0583(10) Uani 1 1 d . . . . .
N45 N 0.13942(17) 0.66057(19) 0.32659(9) 0.0555(10) Uani 1 1 d . . . . .
F47 F 0.6140(3) 1.4505(3) -0.07233(13) 0.174(3) Uani 1 1 d D . . . .
N54 N 0.14645(15) 0.66725(17) 0.28860(9) 0.0497(9) Uani 1 1 d . . . . .
N56 N 0.12592(17) 0.54929(19) 0.33117(10) 0.0561(10) Uani 1 1 d . . . . .
C62 C 0.19387(15) 1.32450(17) 0.01815(11) 0.0384(8) Uani 1 1 d . . . . .
H62 H 0.2032 1.3315 -0.0070 0.046 Uiso 1 1 calc R . . . .
N68 N 0.44215(16) 1.15047(18) 0.29652(11) 0.0569(10) Uani 1 1 d . . . . .
C69 C 0.12589(17) 1.27046(19) -0.11656(11) 0.0442(9) Uani 1 1 d . . . . .
C75 C 0.15266(14) 1.28700(16) 0.02547(10) 0.0361(8) Uani 1 1 d . . . . .
C78 C 0.22149(15) 1.35161(18) 0.04672(12) 0.0422(9) Uani 1 1 d . . . . .
C82 C 0.21848(16) 1.11807(19) -0.02095(10) 0.0402(8) Uani 1 1 d . . . . .
C88 C 0.3640(2) 1.0185(2) 0.04689(12) 0.0543(11) Uani 1 1 d . . . . .
H88A H 0.3269 1.0148 0.0506 0.065 Uiso 1 1 calc R . . . .
H88B H 0.3695 1.0554 0.0323 0.065 Uiso 1 1 calc R . . . .
C4BA C 0.14201(15) 1.27832(18) 0.06330(10) 0.0386(8) Uani 1 1 d . . . . .
H4BA H 0.1146 1.2529 0.0696 0.046 Uiso 1 1 calc R . . . .
F92 F 0.6719(2) 1.03855(19) 0.08791(18) 0.1361(19) Uani 1 1 d D . . . .
C1CA C 0.66507(16) 1.19893(18) -0.08535(11) 0.0425(9) Uani 1 1 d . . . . .
C101 C 0.19447(15) 1.17277(18) -0.02250(10) 0.0392(8) Uani 1 1 d . . . . .
H101 H 0.2103 1.2046 -0.0354 0.047 Uiso 1 1 calc R . . . .
C104 C 0.16955(16) 1.30494(19) 0.09204(11) 0.0429(9) Uani 1 1 d . . . . .
C107 C 0.12461(15) 1.27948(18) -0.04872(11) 0.0394(8) Uani 1 1 d . . . . .
F110 F 0.4143(2) 1.3547(2) 0.00075(14) 0.1224(17) Uani 1 1 d D . . . .
C113 C 0.12688(16) 1.24518(19) -0.08118(11) 0.0409(9) Uani 1 1 d . . . . .
H113 H 0.1292 1.2031 -0.0790 0.049 Uiso 1 1 calc R . . . .
C119 C 0.12732(16) 1.13507(17) 0.01418(10) 0.0390(8) Uani 1 1 d . . . . .
H119 H 0.0966 1.1404 0.0273 0.047 Uiso 1 1 calc R . . . .
C130 C 0.15112(16) 1.07893(18) 0.01535(11) 0.0413(9) Uani 1 1 d . . . . .
C131 C 0.06034(15) 1.25019(17) 0.00266(10) 0.0384(8) Uani 1 1 d . . . . .
C0BA C 0.14716(15) 1.18297(17) -0.00547(10) 0.0370(8) Uani 1 1 d . . . . .
F137 F 0.6173(4) 1.04378(18) 0.12974(11) 0.201(4) Uani 1 1 d D . . . .
C145 C -0.02453(17) 1.2056(2) 0.00143(12) 0.0468(10) Uani 1 1 d . . . . .
C7BA C 0.11896(17) 1.36719(19) -0.08938(12) 0.0459(9) Uani 1 1 d . . . . .
C150 C 0.02679(16) 1.20331(18) -0.00604(11) 0.0412(9) Uani 1 1 d . . . . .
H150 H 0.0400 1.1685 -0.0176 0.049 Uiso 1 1 calc R . . . .
C152 C 0.54030(19) 1.19765(19) -0.00702(12) 0.0490(10) Uani 1 1 d . . . . .
H152 H 0.5610 1.1659 -0.0157 0.059 Uiso 1 1 calc R . . . .
C154 C 0.64042(16) 1.22512(18) -0.05552(11) 0.0418(9) Uani 1 1 d . . . . .
H154 H 0.6124 1.2507 -0.0607 0.050 Uiso 1 1 calc R . . . .
C162 C 0.72139(17) 1.15130(18) -0.04242(12) 0.0451(9) Uani 1 1 d . . . . .
C166 C 0.12022(16) 1.34080(18) -0.05405(11) 0.0416(9) Uani 1 1 d . . . . .
H166 H 0.1180 1.3658 -0.0327 0.050 Uiso 1 1 calc R . . . .
C167 C 0.70574(17) 1.16079(19) -0.07893(12) 0.0468(10) Uani 1 1 d . . . . .
H167 H 0.7223 1.1417 -0.0991 0.056 Uiso 1 1 calc R . . . .
C8AA C 0.19688(17) 1.07008(19) -0.00221(11) 0.0434(9) Uani 1 1 d . . . . .
H8AA H 0.2132 1.0323 -0.0015 0.052 Uiso 1 1 calc R . . . .
C12 C 0.34304(19) 1.1840(2) 0.04850(13) 0.0547(11) Uani 1 1 d D . . . .
H12A H 0.3803 1.1892 0.0478 0.066 Uiso 1 1 calc R . . . .
H12B H 0.3349 1.1476 0.0340 0.066 Uiso 1 1 calc R . . . .
C15 C 0.03768(15) 1.30095(18) 0.01776(11) 0.0407(8) Uani 1 1 d . . . . .
H15 H 0.0585 1.3342 0.0238 0.049 Uiso 1 1 calc R . . . .
C0CA C 0.62320(18) 1.36297(19) -0.00966(12) 0.0465(9) Uani 1 1 d . . . . .
H0CA H 0.5928 1.3526 -0.0226 0.056 Uiso 1 1 calc R . . . .
C25 C 0.64719(17) 1.31966(18) 0.01246(11) 0.0431(9) Uani 1 1 d . . . . .
C8BA C 0.65454(17) 1.21589(17) -0.01854(11) 0.0415(9) Uani 1 1 d . . . . .
C30 C 0.69657(17) 1.17871(17) -0.01274(12) 0.0438(9) Uani 1 1 d . . . . .
H30 H 0.7085 1.1719 0.0121 0.053 Uiso 1 1 calc R . . . .
C3CA C 0.15552(18) 1.2938(2) 0.13160(12) 0.0503(10) Uani 1 1 d . . . . .
C44 C 0.69290(17) 1.33750(18) 0.02985(11) 0.0435(9) Uani 1 1 d . . . . .
H44 H 0.7113 1.3094 0.0446 0.052 Uiso 1 1 calc R . . . .
C9BA C 0.56415(18) 1.24740(18) 0.00877(12) 0.0476(10) Uani 1 1 d . . . . .
C50 C 0.21014(16) 1.34237(18) 0.08395(11) 0.0423(9) Uani 1 1 d . . . . .
H50 H 0.2294 1.3609 0.1033 0.051 Uiso 1 1 calc R . . . .
C51 C -0.01391(16) 1.30479(19) 0.02435(11) 0.0439(9) Uani 1 1 d . . . . .
C55 C 0.6343(2) 1.22044(19) 0.05620(12) 0.0509(11) Uani 1 1 d . . . . .
C60 C 0.4612(2) 1.0418(2) 0.08057(14) 0.0601(12) Uani 1 1 d . . . . .
H60A H 0.4840 1.0200 0.0981 0.072 Uiso 1 1 calc R . . . .
H60B H 0.4674 1.0271 0.0549 0.072 Uiso 1 1 calc R . . . .
C66 C 0.16132(19) 0.6759(2) 0.03760(11) 0.0500(10) Uani 1 1 d . . . . .
H66A H 0.1692 0.6369 0.0261 0.060 Uiso 1 1 calc R . . . .
H66B H 0.1240 0.6809 0.0365 0.060 Uiso 1 1 calc R . . . .
C68 C 0.71197(17) 1.39480(19) 0.02613(12) 0.0455(9) Uani 1 1 d . . . . .
C2AA C -0.04563(17) 1.2567(2) 0.01667(12) 0.0489(10) Uani 1 1 d . . . . .
H2AA H -0.0809 1.2588 0.0217 0.059 Uiso 1 1 calc R . . . .
C74 C 0.63889(18) 1.25243(19) 0.08930(11) 0.0468(10) Uani 1 1 d . . . . .
H74 H 0.6401 1.2947 0.0881 0.056 Uiso 1 1 calc R . . . .
C77 C 0.4574(2) 1.2386(2) 0.00086(15) 0.0612(13) Uani 1 1 d . . . . .
H77 H 0.4217 1.2362 -0.0023 0.073 Uiso 1 1 calc R . . . .
C5AA C 0.64203(17) 1.42050(19) -0.01344(13) 0.0479(10) Uani 1 1 d . . . . .
C85 C 0.64781(19) 1.2127(2) -0.12439(12) 0.0525(11) Uani 1 1 d . . . . .
C92 C 0.12192(17) 1.33188(19) -0.12111(11) 0.0464(10) Uani 1 1 d . . . . .
H92 H 0.1212 1.3492 -0.1453 0.056 Uiso 1 1 calc R . . . .
C9AA C 0.6418(2) 1.2247(2) 0.12435(12) 0.0530(11) Uani 1 1 d . . . . .
C96 C 0.26427(18) 1.3925(2) 0.03750(14) 0.0510(11) Uani 1 1 d . . . . .
C99 C 0.68635(18) 1.43693(19) 0.00464(13) 0.0511(11) Uani 1 1 d . . . . .
H99 H 0.6991 1.4764 0.0024 0.061 Uiso 1 1 calc R . . . .
C110 C 0.12562(18) 1.0285(2) 0.03472(13) 0.0503(10) Uani 1 1 d . . . . .
C6BA C 0.1890(2) 0.7517(2) 0.09841(13) 0.0555(11) Uani 1 1 d . . . . .
H6BA H 0.2172 0.7679 0.0834 0.067 Uiso 1 1 calc R . . . .
H6BB H 0.1578 0.7735 0.0912 0.067 Uiso 1 1 calc R . . . .
C0AA C 0.1349(2) 0.5121(2) 0.04916(13) 0.0621(13) Uani 1 1 d . . . . .
H0AA H 0.1388 0.5464 0.0320 0.074 Uiso 1 1 calc R . . . .
H0AB H 0.1695 0.4989 0.0563 0.074 Uiso 1 1 calc R . . . .
C120 C 0.48909(19) 1.1922(2) -0.01065(13) 0.0516(11) Uani 1 1 d . . . . .
C124 C 0.2866(2) 1.1717(3) 0.29549(15) 0.0678(15) Uani 1 1 d . . . . .
C125 C 0.6310(2) 1.1584(2) 0.06016(13) 0.0629(14) Uani 1 1 d . . . . .
H125 H 0.6271 1.1347 0.0383 0.075 Uiso 1 1 calc R . . . .
C127 C 0.1140(2) 1.4338(2) -0.09305(14) 0.0600(12) Uani 1 1 d . . . . .
C3AA C 0.47206(18) 1.1082(2) 0.08269(13) 0.0539(10) Uani 1 1 d . U . . .
H3AC H 0.4586 1.1283 0.0600 0.065 Uiso 1 1 calc R . . . .
H3AD H 0.5091 1.1151 0.0842 0.065 Uiso 1 1 calc R . . . .
C135 C 0.4031(2) 0.9729(2) 0.28993(13) 0.0651(14) Uani 1 1 d . . . . .
C142 C 0.61329(16) 1.46351(19) -0.03718(13) 0.0647(14) Uani 1 1 d D . . . .
C1BA C 0.3003(2) 1.1544(2) 0.35583(13) 0.0574(12) Uani 1 1 d . . . . .
C4AA C 0.0463(3) 0.7102(4) 0.18731(15) 0.102(3) Uani 1 1 d . . . . .
H4AA H 0.0829 0.7052 0.1917 0.153 Uiso 1 1 calc GR . . . .
H4AB H 0.0283 0.7053 0.2109 0.153 Uiso 1 1 calc GR . . . .
H4AC H 0.0397 0.7502 0.1773 0.153 Uiso 1 1 calc GR . . . .
C1AA C 0.6461(2) 1.2623(2) 0.15875(12) 0.0556(11) Uani 1 1 d . . . . .
C156 C 0.1283(2) 1.2309(2) -0.15006(12) 0.0537(11) Uani 1 1 d . . . . .
C5BA C 0.4801(2) 1.2880(2) 0.01704(16) 0.0618(13) Uani 1 1 d . . . . .
C160 C 0.1779(2) 0.7129(2) 0.28398(12) 0.0559(11) Uani 1 1 d . . . . .
C6AA C 0.26685(18) 1.1085(2) -0.04133(13) 0.0506(10) Uani 1 1 d . . . . .
C164 C 0.3811(2) 0.9653(2) 0.02270(14) 0.0654(14) Uani 1 1 d . . . . .
H16A H 0.3622 0.9656 -0.0011 0.098 Uiso 1 1 calc GR . . . .
H16B H 0.3743 0.9279 0.0360 0.098 Uiso 1 1 calc GR . . . .
H16C H 0.4175 0.9686 0.0179 0.098 Uiso 1 1 calc GR . . . .
C7AA C -0.0053(2) 0.6002(3) 0.27732(17) 0.0753(15) Uani 1 1 d . U . . .
C169 C 0.4039(2) 0.9879(2) 0.35114(13) 0.0580(12) Uani 1 1 d . . . . .
C188 C 0.2658(2) 1.1789(3) 0.33104(16) 0.0722(15) Uani 1 1 d . . . . .
H188 H 0.2344 1.1971 0.3369 0.087 Uiso 1 1 calc R . . . .
C189 C 0.1850(2) 0.7248(2) 0.01339(13) 0.0589(12) Uani 1 1 d . . . . .
H18A H 0.1738 0.7639 0.0222 0.088 Uiso 1 1 calc GR . . . .
H18B H 0.1742 0.7193 -0.0127 0.088 Uiso 1 1 calc GR . . . .
H18C H 0.2220 0.7222 0.0152 0.088 Uiso 1 1 calc GR . . . .
C2BA C 0.06120(19) 0.7367(3) 0.10068(14) 0.0602(12) Uani 1 1 d . U . . .
H2BA H 0.0818 0.7624 0.1175 0.072 Uiso 1 1 calc R . . . .
H2BB H 0.0762 0.7391 0.0755 0.072 Uiso 1 1 calc R . . . .
C207 C 0.4072(2) 0.9827(2) 0.39338(13) 0.0629(13) Uani 1 1 d . . . . .
H207 H 0.3825 1.0117 0.4042 0.075 Uiso 1 1 calc R . . . .
C212 C 0.2670(3) 1.2006(3) 0.41392(15) 0.0748(16) Uani 1 1 d . . . . .
H21A H 0.2807 1.2387 0.4052 0.112 Uiso 1 1 calc GR . . . .
H21B H 0.2688 1.1993 0.4413 0.112 Uiso 1 1 calc GR . . . .
H21C H 0.2316 1.1968 0.4056 0.112 Uiso 1 1 calc GR . . . .
C3BA C 0.4675(2) 1.1370(2) -0.02846(14) 0.0579(12) Uani 1 1 d . . . . .
C219 C -0.05803(19) 1.1536(2) -0.00619(15) 0.0593(12) Uani 1 1 d . . . . .
C224 C 0.1931(2) 0.7342(2) 0.24559(13) 0.0585(12) Uani 1 1 d . . . . .
H224 H 0.1787 0.7058 0.2267 0.070 Uiso 1 1 calc R . . . .
C228 C 0.5312(2) 1.2927(2) 0.02117(13) 0.0556(12) Uani 1 1 d . . . . .
H228 H 0.5451 1.3273 0.0327 0.067 Uiso 1 1 calc R . . . .
C230 C 0.75898(19) 1.4129(2) 0.04611(14) 0.0562(11) Uani 1 1 d . . . . .
C236 C 0.6391(3) 1.1633(2) 0.12732(14) 0.0716(16) Uani 1 1 d . . . . .
H236 H 0.6412 1.1442 0.1510 0.086 Uiso 1 1 calc R . . . .
C1 C 0.0276(2) 0.6632(3) 0.15912(15) 0.0766(18) Uani 1 1 d . U . . .
H1A H -0.0078 0.6727 0.1515 0.092 Uiso 1 1 calc R . . . .
H1B H 0.0273 0.6237 0.1715 0.092 Uiso 1 1 calc R . . . .
C4 C 0.3224(2) 1.2471(2) 0.11644(15) 0.0696(14) Uani 1 1 d D . . . .
H4A H 0.3546 1.2678 0.1111 0.084 Uiso 1 1 calc R . . . .
H4B H 0.2947 1.2688 0.1033 0.084 Uiso 1 1 calc R . . . .
C8 C 0.6333(3) 1.1302(2) 0.09467(14) 0.0770(18) Uani 1 1 d . . . . .
C9 C -0.03415(17) 1.3605(2) 0.04106(14) 0.0534(11) Uani 1 1 d . . . . .
C16 C 0.2488(2) 1.0905(3) 0.09355(18) 0.0749(16) Uani 1 1 d . . . . .
H16D H 0.2597 1.0709 0.0702 0.090 Uiso 1 1 calc R . . . .
H16E H 0.2124 1.0820 0.0972 0.090 Uiso 1 1 calc R . . . .
C19 C 0.2527(2) 0.5998(2) 0.17051(16) 0.0652(14) Uani 1 1 d . . . . .
H19A H 0.2469 0.6435 0.1702 0.078 Uiso 1 1 calc R . . . .
H19B H 0.2383 0.5845 0.1941 0.078 Uiso 1 1 calc R . . . .
C22 C 0.2982(2) 1.1491(2) 0.39779(14) 0.0635(13) Uani 1 1 d . . . . .
H22 H 0.3335 1.1515 0.4082 0.076 Uiso 1 1 calc R . . . .
C24 C 0.2697(3) 0.9830(3) 0.13163(16) 0.0766(17) Uani 1 1 d . . . . .
H24D H 0.2330 0.9793 0.1260 0.092 Uiso 0.809(13) 1 calc R . P B 1
H24E H 0.2885 0.9638 0.1111 0.092 Uiso 0.809(13) 1 calc R . P B 1
H24F H 0.2758 0.9714 0.1054 0.092 Uiso 0.191(13) 1 calc R . P B 2
H24G H 0.2961 0.9623 0.1467 0.092 Uiso 0.191(13) 1 calc R . P B 2
C28 C 0.25712(19) 1.1545(3) 0.09118(17) 0.0696(15) Uani 1 1 d . . . . .
H28A H 0.2375 1.1752 0.1107 0.083 Uiso 1 1 calc R . . . .
H28B H 0.2455 1.1694 0.0665 0.083 Uiso 1 1 calc R . . . .
B29 B 0.12108(17) 1.2497(2) -0.00671(12) 0.0374(9) Uani 1 1 d . . . . .
C36 C 0.0071(2) 0.7625(3) 0.09842(15) 0.0719(16) Uani 1 1 d . . . . .
H36A H -0.0137 0.7382 0.0813 0.108 Uiso 1 1 calc GR . . . .
H36B H 0.0084 0.8036 0.0892 0.108 Uiso 1 1 calc GR . . . .
H36C H -0.0079 0.7620 0.1233 0.108 Uiso 1 1 calc GR . . . .
C43 C 0.1301(4) 0.5039(3) 0.39509(18) 0.108(2) Uani 1 1 d . U . . .
H43 H 0.0996 0.5284 0.4013 0.129 Uiso 1 1 calc R . . . .
C45 C 0.3990(2) 0.9498(2) 0.10906(14) 0.0610(12) Uani 1 1 d . . . . .
H45A H 0.3647 0.9319 0.1089 0.073 Uiso 1 1 calc R . . . .
H45B H 0.4198 0.9272 0.0910 0.073 Uiso 1 1 calc R . . . .
C47 C -0.0322(2) 0.6098(3) 0.30948(18) 0.0804(14) Uani 1 1 d . U . . .
H47 H -0.0680 0.6092 0.3121 0.096 Uiso 1 1 calc R . . . .
C245 C 0.7645(2) 1.1100(2) -0.03471(14) 0.0565(12) Uani 1 1 d . . . . .
C63 C 0.2210(3) 0.7107(4) 0.40218(16) 0.096(2) Uani 1 1 d . . . . .
H63A H 0.2381 0.6730 0.3966 0.143 Uiso 1 1 calc GR . . . .
H63B H 0.2200 0.7165 0.4293 0.143 Uiso 1 1 calc GR . . . .
H63C H 0.2397 0.7437 0.3908 0.143 Uiso 1 1 calc GR . . . .
C70 C 0.1672(2) 0.7023(3) 0.34479(13) 0.0651(14) Uani 1 1 d . . . . .
C72 C 0.1109(3) 0.4624(3) 0.02688(17) 0.0779(17) Uani 1 1 d . . . . .
H72A H 0.1304 0.4556 0.0041 0.117 Uiso 1 1 calc GR . . . .
H72B H 0.0760 0.4734 0.0200 0.117 Uiso 1 1 calc GR . . . .
H72C H 0.1106 0.4259 0.0420 0.117 Uiso 1 1 calc GR . . . .
C84 C 0.2004(2) 0.7629(2) 0.13950(14) 0.0671(14) Uani 1 1 d . . . . .
H84A H 0.1736 0.7452 0.1547 0.101 Uiso 1 1 calc GR . . . .
H84B H 0.2020 0.8059 0.1441 0.101 Uiso 1 1 calc GR . . . .
H84C H 0.2331 0.7447 0.1463 0.101 Uiso 1 1 calc GR . . . .
C87 C 0.3920(2) 0.9211(2) 0.40578(14) 0.0662(14) Uani 1 1 d . . . . .
H87A H 0.3578 0.9121 0.3963 0.099 Uiso 1 1 calc GR . . . .
H87B H 0.3924 0.9192 0.4332 0.099 Uiso 1 1 calc GR . . . .
H87C H 0.4160 0.8918 0.3959 0.099 Uiso 1 1 calc GR . . . .
C89 C 0.4093(3) 0.9448(2) 0.32443(14) 0.0726(16) Uani 1 1 d . . . . .
H89 H 0.4160 0.9037 0.3286 0.087 Uiso 1 1 calc R . . . .
C91 C 0.1682(3) 0.7091(3) 0.38668(14) 0.0785(18) Uani 1 1 d . . . . .
H91 H 0.1497 0.6748 0.3981 0.094 Uiso 1 1 calc R . . . .
C100 C 0.2664(2) 1.1937(3) 0.25819(16) 0.093(2) Uani 1 1 d D . . . .
H100 H 0.2858 1.1735 0.2380 0.112 Uiso 1 1 calc R . . . .
B103 B 0.6254(2) 1.2511(2) 0.01521(13) 0.0469(11) Uani 1 1 d . . . . .
C112 C 0.2511(2) 1.0895(3) 0.17344(18) 0.0813(18) Uani 1 1 d . . . . .
H11A H 0.2651 1.0712 0.1965 0.098 Uiso 1 1 calc R . . . .
H11B H 0.2569 1.1330 0.1753 0.098 Uiso 1 1 calc R . . . .
B114 B 0.39109(19) 1.1048(2) 0.34854(13) 0.0426(10) Uani 1 1 d . . . . .
H114 H 0.3926 1.1036 0.3765 0.051 Uiso 1 1 calc R . . . .
C118 C 0.4696(2) 1.1748(3) 0.35423(17) 0.0734(16) Uani 1 1 d . . . . .
C200 C 0.4668(2) 1.1819(3) 0.39714(15) 0.0697(13) Uani 1 1 d . . . . .
H200 H 0.4567 1.1428 0.4082 0.084 Uiso 1 1 calc R . . . .
C265 C 0.4271(4) 1.2282(4) 0.4076(2) 0.114(2) Uani 1 1 d . . . . .
H26A H 0.4392 1.2680 0.4007 0.171 Uiso 1 1 calc GR . . . .
H26B H 0.4214 1.2267 0.4346 0.171 Uiso 1 1 calc GR . . . .
H26C H 0.3952 1.2197 0.3942 0.171 Uiso 1 1 calc GR . . . .
C268 C 0.5167(3) 1.1989(5) 0.4127(2) 0.116(3) Uani 1 1 d . . . . .
H26D H 0.5422 1.1699 0.4048 0.174 Uiso 1 1 calc GR . . . .
H26E H 0.5152 1.1992 0.4401 0.174 Uiso 1 1 calc GR . . . .
H26F H 0.5258 1.2386 0.4037 0.174 Uiso 1 1 calc GR . . . .
C121 C 0.1920(2) 0.7357(3) 0.31854(14) 0.0702(15) Uani 1 1 d . . . . .
H121 H 0.2144 0.7682 0.3232 0.084 Uiso 1 1 calc R . . . .
C128 C 0.0035(2) 0.6203(3) 0.33724(16) 0.0722(14) Uani 1 1 d . U . . .
C134 C 0.1500(3) 0.4774(3) 0.29387(18) 0.0740(15) Uani 1 1 d . . . . .
C136 C 0.3133(3) 1.2493(3) 0.15789(16) 0.0869(19) Uani 1 1 d D . . . .
H13A H 0.2796 1.2331 0.1632 0.130 Uiso 1 1 calc GR . . . .
H13B H 0.3152 1.2907 0.1665 0.130 Uiso 1 1 calc GR . . . .
H13C H 0.3391 1.2254 0.1710 0.130 Uiso 1 1 calc GR . . . .
C140 C 0.2258(3) 0.4881(3) 0.13605(19) 0.0849(16) Uani 1 1 d D U . . .
H14A H 0.2063 0.4677 0.1159 0.102 Uiso 0.656(10) 1 calc R . P C 1
H14B H 0.2622 0.4796 0.1322 0.102 Uiso 0.656(10) 1 calc R . P C 1
H14C H 0.1948 0.4728 0.1481 0.102 Uiso 0.344(10) 1 calc R . P C 2
H14D H 0.2247 0.4728 0.1101 0.102 Uiso 0.344(10) 1 calc R . P C 2
C144 C 0.2756(4) 1.0886(3) 0.4083(2) 0.104(3) Uani 1 1 d . . . . .
H14K H 0.2421 1.0843 0.3964 0.155 Uiso 1 1 calc GR . . . .
H14L H 0.2723 1.0861 0.4355 0.155 Uiso 1 1 calc GR . . . .
H14M H 0.2980 1.0567 0.3996 0.155 Uiso 1 1 calc GR . . . .
C146 C 0.2494(3) 0.7343(4) 0.24195(16) 0.092(2) Uani 1 1 d . . . . .
H14E H 0.2643 0.7620 0.2602 0.138 Uiso 1 1 calc GR . . . .
H14F H 0.2584 0.7467 0.2166 0.138 Uiso 1 1 calc GR . . . .
H14G H 0.2625 0.6940 0.2467 0.138 Uiso 1 1 calc GR . . . .
C147 C 0.4221(2) 0.9430(2) 0.14754(15) 0.0677(14) Uani 1 1 d . . . . .
H14N H 0.4581 0.9539 0.1469 0.102 Uiso 1 1 calc GR . . . .
H14O H 0.4188 0.9015 0.1558 0.102 Uiso 1 1 calc GR . . . .
H14P H 0.4045 0.9692 0.1650 0.102 Uiso 1 1 calc GR . . . .
C158 C 0.4844(3) 1.1859(3) 0.2939(2) 0.088(2) Uani 1 1 d . . . . .
C282 C 0.5079(3) 1.1976(4) 0.2573(2) 0.0697(13) Uani 0.582(8) 1 d D . P . .
H282 H 0.4965 1.1648 0.2401 0.084 Uiso 0.582(8) 1 calc R . P D 1
H28C H 0.5209 1.1624 0.2432 0.084 Uiso 0.418(8) 1 calc R . P D 2
C32 C 0.4868(6) 1.2539(5) 0.2418(4) 0.114(2) Uani 0.582(8) 1 d D . P D 1
H32A H 0.4501 1.2495 0.2376 0.171 Uiso 0.582(8) 1 calc GR . P D 1
H32B H 0.5031 1.2629 0.2180 0.171 Uiso 0.582(8) 1 calc GR . P D 1
H32C H 0.4931 1.2865 0.2595 0.171 Uiso 0.582(8) 1 calc GR . P D 1
C31 C 0.5643(4) 1.1948(8) 0.2590(4) 0.116(3) Uani 0.582(8) 1 d D . P D 1
H31D H 0.5771 1.2245 0.2769 0.174 Uiso 0.582(8) 1 calc GR . P D 1
H31E H 0.5780 1.2033 0.2342 0.174 Uiso 0.582(8) 1 calc GR . P D 1
H31F H 0.5750 1.1550 0.2671 0.174 Uiso 0.582(8) 1 calc GR . P D 1
B164 B 0.1035(2) 0.6112(2) 0.34078(13) 0.0505(12) Uani 1 1 d . . . . .
H164 H 0.1002 0.6148 0.3685 0.061 Uiso 1 1 calc R . . . .
C170 C 0.6288(2) 1.0632(3) 0.09648(12) 0.091(2) Uani 1 1 d D . . . .
C172 C 0.3194(2) 1.2362(2) 0.02812(17) 0.0712(15) Uani 1 1 d D . . . .
H17F H 0.3272 1.2336 0.0014 0.107 Uiso 1 1 calc GR . . . .
H17G H 0.3331 1.2735 0.0384 0.107 Uiso 1 1 calc GR . . . .
H17H H 0.2825 1.2354 0.0313 0.107 Uiso 1 1 calc GR . . . .
C180 C 0.1522(3) 0.4560(3) 0.3307(2) 0.0867(19) Uani 1 1 d . . . . .
H180 H 0.1627 0.4174 0.3385 0.104 Uiso 1 1 calc R . . . .
C183 C 0.4622(4) 0.9295(5) 0.2439(2) 0.165(6) Uani 1 1 d D . . . .
H18E H 0.4830 0.9656 0.2430 0.248 Uiso 1 1 calc GR . . . .
H18F H 0.4641 0.9085 0.2199 0.248 Uiso 1 1 calc GR . . . .
H18G H 0.4748 0.9034 0.2639 0.248 Uiso 1 1 calc GR . . . .
C186 C 0.4074(3) 0.9464(3) 0.25129(15) 0.099(3) Uani 1 1 d D . . . .
H186 H 0.3969 0.9774 0.2327 0.119 Uiso 1 1 calc R . . . .
C187 C 0.5018(3) 1.2011(4) 0.3288(2) 0.095(2) Uani 1 1 d . . . . .
H187 H 0.5306 1.2250 0.3346 0.114 Uiso 1 1 calc R . . . .
C190 C 0.4592(3) 0.9985(3) 0.4080(2) 0.091(2) Uani 1 1 d . . . . .
H19C H 0.4836 0.9684 0.3999 0.137 Uiso 1 1 calc GR . . . .
H19D H 0.4588 0.9998 0.4354 0.137 Uiso 1 1 calc GR . . . .
H19E H 0.4690 1.0377 0.3984 0.137 Uiso 1 1 calc GR . . . .
C195 C 0.4500(2) 1.2191(3) 0.11853(16) 0.0719(13) Uani 1 1 d D U . . .
H19F H 0.4309 1.2308 0.0957 0.086 Uiso 1 1 calc R . . . .
H19G H 0.4333 1.2388 0.1398 0.086 Uiso 1 1 calc R . . . .
C204 C 0.1932(3) 1.0785(4) 0.1724(2) 0.099(2) Uani 1 1 d . . . . .
H20A H 0.1781 1.0999 0.1511 0.149 Uiso 1 1 calc GR . . . .
H20B H 0.1783 1.0928 0.1956 0.149 Uiso 1 1 calc GR . . . .
H20C H 0.1866 1.0357 0.1696 0.149 Uiso 1 1 calc GR . . . .
C208 C 0.1360(3) 0.5017(3) 0.35327(16) 0.0729(16) Uani 1 1 d . . . . .
C213 C -0.0042(3) 0.6331(3) 0.37815(19) 0.096(2) Uani 1 1 d . . . . .
H213 H 0.0176 0.6088 0.3954 0.116 Uiso 1 1 calc R . . . .
C215 C 0.3714(5) 0.8938(3) 0.24746(19) 0.159(6) Uani 1 1 d D . . . .
H21D H 0.3808 0.8631 0.2658 0.239 Uiso 1 1 calc GR . . . .
H21E H 0.3737 0.8771 0.2222 0.239 Uiso 1 1 calc GR . . . .
H21F H 0.3366 0.9071 0.2519 0.239 Uiso 1 1 calc GR . . . .
C217 C 0.4868(2) 1.1329(3) 0.16313(17) 0.0828(15) Uani 1 1 d D U . . .
H217 H 0.5027 1.1670 0.1737 0.099 Uiso 1 1 calc R . . . .
C220 C 0.1232(4) 0.4399(3) 0.41018(18) 0.105(2) Uani 1 1 d . U . . .
H22A H 0.0937 0.4214 0.3980 0.157 Uiso 1 1 calc GR . . . .
H22B H 0.1180 0.4413 0.4372 0.157 Uiso 1 1 calc GR . . . .
H22C H 0.1537 0.4164 0.4049 0.157 Uiso 1 1 calc GR . . . .
C229 C 0.1695(4) 0.7951(3) 0.23856(18) 0.112(3) Uani 1 1 d . . . . .
H22D H 0.1349 0.7957 0.2483 0.168 Uiso 1 1 calc GR . . . .
H22E H 0.1685 0.8032 0.2116 0.168 Uiso 1 1 calc GR . . . .
H22F H 0.1898 0.8258 0.2513 0.168 Uiso 1 1 calc GR . . . .
C234 C 0.1407(3) 0.7679(5) 0.39709(18) 0.122(4) Uani 1 1 d . . . . .
H23A H 0.1384 0.7709 0.4243 0.184 Uiso 1 1 calc GR . . . .
H23B H 0.1065 0.7679 0.3860 0.184 Uiso 1 1 calc GR . . . .
H23C H 0.1599 0.8019 0.3875 0.184 Uiso 1 1 calc GR . . . .
C244 C 0.44604(19) 1.3394(2) 0.02781(13) 0.0763(17) Uani 1 1 d D . . . .
C248 C 0.3093(3) 0.5899(4) 0.1724(2) 0.094(2) Uani 1 1 d . . . . .
H24A H 0.3163 0.5470 0.1726 0.141 Uiso 1 1 calc GR . . . .
H24B H 0.3231 0.6080 0.1953 0.141 Uiso 1 1 calc GR . . . .
H24C H 0.3251 0.6081 0.1506 0.141 Uiso 1 1 calc GR . . . .
C255 C 0.5024(3) 1.2451(5) 0.1157(2) 0.115(3) Uani 1 1 d D . . . .
H25A H 0.5196 1.2276 0.0942 0.172 Uiso 1 1 calc GR . . . .
H25B H 0.5218 1.2363 0.1386 0.172 Uiso 1 1 calc GR . . . .
H25C H 0.4999 1.2884 0.1124 0.172 Uiso 1 1 calc GR . . . .
C257 C -0.0233(3) 0.5767(5) 0.2367(2) 0.134(3) Uani 1 1 d . U . . .
H257 H 0.0026 0.5881 0.2178 0.161 Uiso 1 1 calc R . . . .
C275 C 0.1914(9) 0.3884(7) 0.2597(10) 0.130(7) Uani 0.559(18) 1 d D U P E 1
H27A H 0.2257 0.3976 0.2690 0.194 Uiso 0.559(18) 1 calc GR . P E 1
H27B H 0.1935 0.3706 0.2347 0.194 Uiso 0.559(18) 1 calc GR . P E 1
H27C H 0.1752 0.3602 0.2767 0.194 Uiso 0.559(18) 1 calc GR . P E 1
C284 C 0.2742(5) 1.2588(4) 0.2544(2) 0.163(6) Uani 1 1 d D . . . .
H28D H 0.2527 1.2799 0.2723 0.245 Uiso 1 1 calc GR . . . .
H28E H 0.2651 1.2713 0.2289 0.245 Uiso 1 1 calc GR . . . .
H28F H 0.3099 1.2684 0.2595 0.245 Uiso 1 1 calc GR . . . .
C298 C 0.4974(3) 1.0715(3) 0.1773(2) 0.107(2) Uani 1 1 d D U . . .
H29A H 0.5232 1.0527 0.1618 0.161 Uiso 1 1 calc GR . . . .
H29B H 0.4662 1.0478 0.1763 0.161 Uiso 1 1 calc GR . . . .
H29C H 0.5098 1.0738 0.2033 0.161 Uiso 1 1 calc GR . . . .
C309 C 0.2118(3) 1.1793(7) 0.2527(2) 0.173(6) Uani 1 1 d D . . . .
H30A H 0.2055 1.1384 0.2609 0.259 Uiso 1 1 calc GR . . . .
H30B H 0.2028 1.1831 0.2261 0.259 Uiso 1 1 calc GR . . . .
H30C H 0.1912 1.2069 0.2673 0.259 Uiso 1 1 calc GR . . . .
C311 C -0.0011(5) 0.6979(4) 0.3846(3) 0.150(5) Uani 1 1 d . . . . .
H31A H 0.0339 0.7088 0.3912 0.225 Uiso 1 1 calc GR . . . .
H31B H -0.0236 0.7090 0.4050 0.225 Uiso 1 1 calc GR . . . .
H31C H -0.0115 0.7191 0.3617 0.225 Uiso 1 1 calc GR . . . .
F4 F 0.4506(5) 1.4386(6) 0.3693(5) 0.142(7) Uani 0.403(16) 1 d . . P F 1
C328 C 0.4146(5) 1.3948(4) 0.3562(3) 0.136(3) Uani 1 1 d . U . F -1
H328 H 0.4367 1.4264 0.3632 0.163 Uiso 0.597(16) 1 calc R . P F -1
C446 C 0.3666(5) 1.3926(4) 0.3701(3) 0.143(3) Uani 1 1 d . U . F -1
H446 H 0.3555 1.4225 0.3869 0.172 Uiso 1 1 calc R . . F -1
C382 C 0.3341(5) 1.3469(4) 0.3596(3) 0.135(3) Uani 1 1 d . U . F -1
H382 H 0.3005 1.3451 0.3688 0.162 Uiso 1 1 calc R . . F -1
C332 C 0.3511(5) 1.3059(4) 0.3367(2) 0.122(3) Uani 1 1 d . U . F -1
H332 H 0.3296 1.2738 0.3295 0.147 Uiso 1 1 calc R . . F -1
C343 C 0.3988(5) 1.3088(5) 0.3230(3) 0.136(3) Uani 1 1 d . U . F -1
H343 H 0.4104 1.2793 0.3061 0.163 Uiso 1 1 calc R . . F -1
C423 C 0.4299(5) 1.3541(5) 0.3336(3) 0.137(3) Uani 1 1 d . U . F -1
H423 H 0.4635 1.3558 0.3243 0.165 Uiso 0.403(16) 1 calc R . P F -1
C334 C 0.1084(6) 0.4339(9) 0.2372(5) 0.125(5) Uani 0.559(18) 1 d D U P E 1
H33A H 0.0911 0.4007 0.2496 0.188 Uiso 0.559(18) 1 calc GR . P E 1
H33B H 0.1147 0.4233 0.2111 0.188 Uiso 0.559(18) 1 calc GR . P E 1
H33C H 0.0870 0.4695 0.2381 0.188 Uiso 0.559(18) 1 calc GR . P E 1
C34 C 0.2817(4) 0.9517(3) 0.1677(2) 0.088(3) Uani 0.809(13) 1 d . . P B 1
H34A H 0.3180 0.9555 0.1734 0.131 Uiso 0.809(13) 1 calc GR . P B 1
H34B H 0.2729 0.9094 0.1653 0.131 Uiso 0.809(13) 1 calc GR . P B 1
H34C H 0.2620 0.9696 0.1878 0.131 Uiso 0.809(13) 1 calc GR . P B 1
C351 C -0.0647(4) 0.6254(6) 0.3847(3) 0.166(6) Uani 1 1 d . . . . .
H35A H -0.0836 0.6433 0.3637 0.249 Uiso 1 1 calc GR . . . .
H35B H -0.0741 0.6454 0.4080 0.249 Uiso 1 1 calc GR . . . .
H35C H -0.0731 0.5829 0.3864 0.249 Uiso 1 1 calc GR . . . .
C354 C -0.0289(4) 0.5090(6) 0.2373(3) 0.154(4) Uani 1 1 d . U . . .
H35D H 0.0034 0.4909 0.2452 0.231 Uiso 1 1 calc GR . . . .
H35E H -0.0381 0.4947 0.2123 0.231 Uiso 1 1 calc GR . . . .
H35F H -0.0554 0.4979 0.2550 0.231 Uiso 1 1 calc GR . . . .
C359 C 0.1779(4) 0.5324(4) 0.4131(2) 0.141(3) Uani 1 1 d . U . . .
H35G H 0.2083 0.5130 0.4033 0.211 Uiso 1 1 calc GR . . . .
H35H H 0.1770 0.5272 0.4403 0.211 Uiso 1 1 calc GR . . . .
H35I H 0.1788 0.5750 0.4071 0.211 Uiso 1 1 calc GR . . . .
C374 C 0.2114(4) 0.4639(4) 0.1708(3) 0.0828(19) Uani 0.656(10) 1 d D U P C 1
H37A H 0.2344 0.4785 0.1905 0.124 Uiso 0.656(10) 1 calc GR . P C 1
H37B H 0.2133 0.4203 0.1697 0.124 Uiso 0.656(10) 1 calc GR . P C 1
H37C H 0.1766 0.4760 0.1764 0.124 Uiso 0.656(10) 1 calc GR . P C 1
C409 C -0.0726(4) 0.6054(6) 0.2268(3) 0.169(4) Uani 1 1 d . U . . .
H40A H -0.0937 0.6075 0.2491 0.254 Uiso 1 1 calc GR . . . .
H40B H -0.0900 0.5818 0.2075 0.254 Uiso 1 1 calc GR . . . .
H40C H -0.0664 0.6457 0.2173 0.254 Uiso 1 1 calc GR . . . .
C434 C 0.0743(10) 0.4686(9) 0.1574(3) 0.084(4) Uani 0.45(2) 1 d D U P G 1
H43A H 0.1021 0.4856 0.1724 0.126 Uiso 0.45(2) 1 calc GR . P G 1
H43B H 0.0679 0.4276 0.1655 0.126 Uiso 0.45(2) 1 calc GR . P G 1
H43C H 0.0437 0.4926 0.1606 0.126 Uiso 0.45(2) 1 calc GR . P G 1
C32A C 0.4663(7) 1.2327(9) 0.2394(5) 0.114(2) Uani 0.418(8) 1 d D . P D 2
H32D H 0.4352 1.2087 0.2385 0.171 Uiso 0.418(8) 1 calc GR . P D 2
H32E H 0.4759 1.2435 0.2139 0.171 Uiso 0.418(8) 1 calc GR . P D 2
H32F H 0.4604 1.2690 0.2539 0.171 Uiso 0.418(8) 1 calc GR . P D 2
C31A C 0.5394(9) 1.2526(8) 0.2571(5) 0.116(3) Uani 0.418(8) 1 d D . P D 2
H31G H 0.5199 1.2858 0.2676 0.174 Uiso 0.418(8) 1 calc GR . P D 2
H31H H 0.5488 1.2621 0.2314 0.174 Uiso 0.418(8) 1 calc GR . P D 2
H31I H 0.5701 1.2462 0.2722 0.174 Uiso 0.418(8) 1 calc GR . P D 2
C2 C 0.2664(7) 0.4570(7) 0.1536(5) 0.083(2) Uani 0.344(10) 1 d D U P C 2
H2A H 0.2967 0.4599 0.1382 0.124 Uiso 0.344(10) 1 calc GR . P C 2
H2B H 0.2570 0.4150 0.1566 0.124 Uiso 0.344(10) 1 calc GR . P C 2
H2C H 0.2734 0.4746 0.1782 0.124 Uiso 0.344(10) 1 calc GR . P C 2
F4A F 0.4753(7) 1.3575(14) 0.3217(7) 0.343(16) Uani 0.597(16) 1 d . . P F 2
C34A C 0.2234(10) 0.9543(10) 0.1410(7) 0.055(8) Uani 0.191(13) 1 d . . P B 2
H34D H 0.2152 0.9632 0.1671 0.082 Uiso 0.191(13) 1 calc GR . P B 2
H34E H 0.2270 0.9111 0.1379 0.082 Uiso 0.191(13) 1 calc GR . P B 2
H34F H 0.1960 0.9689 0.1246 0.082 Uiso 0.191(13) 1 calc GR . P B 2
C2CB C 0.0208(7) 0.6179(8) 0.0884(6) 0.060(3) Uani 0.450(15) 1 d . U P A 2
H2CC H -0.0028 0.5953 0.1045 0.072 Uiso 0.450(15) 1 calc R . P A 2
H2CD H 0.0007 0.6459 0.0728 0.072 Uiso 0.450(15) 1 calc R . P A 2
C3A C 0.0506(5) 0.5751(7) 0.0636(3) 0.058(4) Uani 0.450(15) 1 d . . P A 2
H3AA H 0.0643 0.5971 0.0420 0.069 Uiso 0.450(15) 1 calc R . P A 2
H3AB H 0.0277 0.5434 0.0540 0.069 Uiso 0.450(15) 1 calc R . P A 2
C14 C 0.0479(6) 0.4840(7) 0.1449(4) 0.087(3) Uani 0.55(2) 1 d D U P G 2
H14H H 0.0628 0.5105 0.1639 0.131 Uiso 0.55(2) 1 calc GR . P G 2
H14I H 0.0363 0.4472 0.1569 0.131 Uiso 0.55(2) 1 calc GR . P G 2
H14J H 0.0190 0.5039 0.1328 0.131 Uiso 0.55(2) 1 calc GR . P G 2
C93A C 0.0895(3) 0.4684(3) 0.11446(17) 0.088(2) Uani 1 1 d D U . . .
H93A H 0.0612 0.4500 0.1001 0.106 Uiso 0.45(2) 1 calc R . P G 1
H93B H 0.1193 0.4419 0.1118 0.106 Uiso 0.45(2) 1 calc R . P G 1
H93C H 0.0759 0.4396 0.0960 0.106 Uiso 0.55(2) 1 calc R . P G 2
H93D H 0.1202 0.4511 0.1265 0.106 Uiso 0.55(2) 1 calc R . P G 2
C17 C 0.1158(7) 0.4015(9) 0.2507(7) 0.124(5) Uani 0.441(18) 1 d D U P E 2
H17C H 0.1201 0.3673 0.2675 0.187 Uiso 0.441(18) 1 calc GR . P E 2
H17D H 0.1165 0.3877 0.2247 0.187 Uiso 0.441(18) 1 calc GR . P E 2
H17E H 0.0832 0.4209 0.2555 0.187 Uiso 0.441(18) 1 calc GR . P E 2
C18 C 0.1596(3) 0.4465(3) 0.2576(2) 0.098(2) Uani 1 1 d D . . . .
H18 H 0.1787 0.4751 0.2416 0.118 Uiso 0.559(18) 1 calc R . P E 1
H18D H 0.1636 0.4751 0.2364 0.118 Uiso 0.441(18) 1 calc R . P E 2
C1A C 0.2085(9) 0.4098(11) 0.2654(14) 0.132(7) Uani 0.441(18) 1 d D U P E 2
H1AA H 0.2340 0.4353 0.2776 0.198 Uiso 0.441(18) 1 calc GR . P E 2
H1AB H 0.2218 0.3948 0.2417 0.198 Uiso 0.441(18) 1 calc GR . P E 2
H1AC H 0.2006 0.3761 0.2818 0.198 Uiso 0.441(18) 1 calc GR . P E 2

loop_
_atom_site_aniso_label
_atom_site_aniso_U_11
_atom_site_aniso_U_22
_atom_site_aniso_U_33
_atom_site_aniso_U_23
_atom_site_aniso_U_13
_atom_site_aniso_U_12
Fe3 0.0475(4) 0.0420(3) 0.0259(3) -0.0018(2) 0.0036(2) 0.0036(3)
Fe8 0.0430(3) 0.0460(4) 0.0349(3) -0.0041(3) 0.0048(3) 0.0017(3)
Fe11 0.0573(4) 0.0426(4) 0.0314(3) 0.0006(2) 0.0085(3) 0.0056(3)
Fe15 0.0543(4) 0.0495(4) 0.0245(3) 0.0030(2) 0.0031(3) 0.0021(3)
P24 0.0566(7) 0.0484(6) 0.0521(6) -0.0105(5) -0.0060(5) 0.0118(5)
C42 0.050(3) 0.076(4) 0.071(3) -0.026(3) 0.002(2) 0.009(2)
C176 0.051(3) 0.077(3) 0.045(2) -0.013(2) 0.007(2) -0.005(2)
P2 0.0478(6) 0.0489(6) 0.0328(5) -0.0027(4) 0.0064(4) -0.0004(4)
P20 0.0554(6) 0.0564(7) 0.0402(6) -0.0106(5) 0.0016(5) -0.0027(5)
C3 0.059(6) 0.085(8) 0.060(7) -0.022(6) 0.002(5) -0.014(5)
C2CA 0.044(5) 0.080(4) 0.055(7) -0.004(4) 0.002(5) -0.005(4)
P7 0.0467(6) 0.0586(6) 0.0323(5) 0.0028(4) 0.0055(4) 0.0067(5)
P12 0.0418(5) 0.0469(6) 0.0497(6) -0.0096(5) -0.0045(5) 0.0039(4)
P16 0.0591(7) 0.0468(6) 0.0377(5) -0.0003(4) 0.0090(5) 0.0086(5)
P28 0.0414(6) 0.0792(8) 0.0369(5) -0.0016(5) -0.0016(4) -0.0006(5)
P32 0.0577(7) 0.0573(7) 0.0709(8) -0.0242(6) 0.0231(6) -0.0137(6)
N5 0.057(2) 0.0419(18) 0.0307(17) 0.0016(13) -0.0004(15) 0.0035(15)
N8 0.0511(19) 0.0343(16) 0.0315(17) -0.0006(12) -0.0016(14) 0.0036(14)
F9 0.159(4) 0.135(4) 0.073(2) 0.068(2) -0.054(2) -0.088(3)
F14 0.0576(15) 0.0586(16) 0.0669(17) 0.0041(13) 0.0240(13) -0.0067(12)
F17 0.0640(17) 0.0704(18) 0.0498(15) -0.0006(13) -0.0104(12) 0.0059(14)
F24 0.0504(15) 0.0537(16) 0.098(2) 0.0283(15) 0.0065(14) -0.0003(12)
F0AA 0.151(3) 0.067(2) 0.0466(16) 0.0112(14) 0.0264(19) 0.002(2)
F33 0.085(2) 0.084(2) 0.0650(18) -0.0335(16) 0.0179(16) -0.0253(17)
F39 0.0628(19) 0.178(4) 0.0518(18) -0.036(2) 0.0125(15) 0.009(2)
F42 0.068(2) 0.0360(15) 0.203(4) 0.009(2) 0.049(2) -0.0007(13)
F45 0.0671(19) 0.0586(18) 0.108(3) 0.0261(17) 0.0212(18) 0.0221(14)
N48 0.060(2) 0.0408(19) 0.040(2) 0.0034(14) 0.0102(16) 0.0097(15)
F49 0.0733(19) 0.113(3) 0.0393(14) -0.0096(15) 0.0043(13) 0.0199(18)
F52 0.113(3) 0.0457(16) 0.088(2) -0.0027(15) 0.008(2) 0.0075(16)
F60 0.089(2) 0.074(2) 0.0507(16) -0.0103(14) 0.0110(15) -0.0075(16)
F62 0.0717(18) 0.0346(13) 0.104(2) 0.0120(14) -0.0043(16) 0.0078(12)
N64 0.051(2) 0.0380(18) 0.042(2) 0.0002(14) 0.0113(15) 0.0062(14)
F70 0.138(4) 0.120(3) 0.091(3) -0.055(2) -0.054(3) 0.065(3)
F71 0.087(2) 0.0391(16) 0.152(4) 0.0030(18) 0.037(2) 0.0003(15)
F73 0.0421(15) 0.100(3) 0.115(3) -0.042(2) 0.0161(16) 0.0049(15)
F76 0.0656(19) 0.110(3) 0.074(2) 0.0054(18) -0.0050(16) -0.0356(18)
F77 0.136(3) 0.080(2) 0.0438(16) 0.0027(15) -0.0178(18) 0.011(2)
F80 0.065(2) 0.049(2) 0.275(7) -0.024(3) -0.009(3) -0.0104(16)
F88 0.062(2) 0.095(3) 0.167(4) 0.072(3) 0.019(2) 0.0237(18)
F89 0.0564(17) 0.073(2) 0.105(3) 0.0037(17) 0.0296(16) 0.0000(15)
F93 0.145(3) 0.0628(19) 0.0514(17) 0.0201(14) -0.0237(18) -0.025(2)
F101 0.267(6) 0.075(2) 0.0309(15) 0.0011(14) -0.007(2) 0.020(3)
F107 0.126(3) 0.0459(16) 0.0691(19) 0.0038(14) -0.0105(19) -0.0145(17)
F1AA 0.106(3) 0.173(4) 0.0573(19) 0.033(2) 0.0438(19) 0.066(3)
F113 0.0656(19) 0.093(2) 0.097(2) 0.0339(19) 0.0239(17) 0.0372(17)
F116 0.100(3) 0.078(3) 0.326(9) 0.106(4) -0.078(4) -0.028(2)
F119 0.160(4) 0.203(5) 0.0356(16) -0.010(2) 0.000(2) -0.108(4)
F124 0.091(2) 0.072(2) 0.093(2) -0.0161(18) -0.037(2) 0.0344(18)
F136 0.173(4) 0.0443(18) 0.096(3) 0.0012(17) 0.037(3) -0.010(2)
F138 0.086(2) 0.134(4) 0.105(3) -0.070(3) 0.003(2) -0.001(2)
F139 0.118(3) 0.057(2) 0.173(4) 0.014(2) 0.085(3) 0.026(2)
F141 0.085(2) 0.084(2) 0.0625(18) -0.0274(16) -0.0011(16) 0.0150(17)
F154 0.105(3) 0.072(2) 0.187(5) 0.006(3) -0.074(3) 0.004(2)
F156 0.107(3) 0.072(2) 0.096(3) 0.0162(18) -0.046(2) -0.0304(19)
F158 0.074(2) 0.092(2) 0.086(2) -0.0425(19) 0.0227(17) -0.0055(18)
F160 0.248(6) 0.057(2) 0.056(2) 0.0062(15) -0.029(3) 0.035(3)
F161 0.119(3) 0.098(3) 0.067(2) -0.0256(18) 0.024(2) -0.042(2)
F164 0.119(3) 0.074(2) 0.135(3) -0.013(2) 0.075(3) 0.016(2)
F174 0.085(3) 0.051(2) 0.291(7) -0.055(3) 0.047(3) 0.0000(18)
F180 0.0609(19) 0.091(3) 0.122(3) -0.037(2) 0.0136(19) -0.0112(17)
F181 0.076(2) 0.173(5) 0.088(3) 0.022(3) 0.001(2) -0.044(3)
N4 0.076(3) 0.0418(19) 0.0320(17) 0.0007(14) 0.0093(16) 0.0018(17)
F7 0.135(4) 0.135(4) 0.084(3) 0.009(2) 0.014(2) -0.088(3)
N12 0.066(2) 0.0415(19) 0.0325(17) 0.0017(14) 0.0060(16) -0.0095(16)
N17 0.066(2) 0.059(2) 0.0339(18) 0.0017(16) 0.0142(17) 0.0100(18)
N22 0.052(2) 0.056(2) 0.046(2) 0.0037(16) -0.0034(16) -0.0156(17)
F25 0.081(2) 0.0419(18) 0.249(6) 0.019(2) -0.019(3) -0.0134(17)
N30 0.055(2) 0.060(2) 0.0368(18) 0.0097(16) 0.0021(16) 0.0033(17)
N32 0.051(2) 0.049(2) 0.0351(17) -0.0077(14) 0.0089(15) -0.0033(16)
N34 0.056(2) 0.061(2) 0.0370(18) -0.0118(16) -0.0007(16) 0.0116(18)
N40 0.079(3) 0.053(2) 0.044(2) 0.0075(17) 0.0089(19) 0.012(2)
N45 0.075(3) 0.065(2) 0.0261(16) -0.0042(16) 0.0030(16) -0.010(2)
F47 0.207(6) 0.233(7) 0.084(3) 0.068(4) 0.019(3) 0.137(6)
N54 0.066(2) 0.057(2) 0.0264(16) -0.0004(14) 0.0034(15) -0.0025(18)
N56 0.073(3) 0.058(2) 0.0368(19) 0.0093(16) -0.0019(17) 0.0044(19)
C62 0.044(2) 0.038(2) 0.0331(19) -0.0032(15) 0.0077(16) 0.0018(16)
N68 0.062(2) 0.056(2) 0.053(2) -0.0045(18) 0.0195(18) -0.0188(19)
C69 0.053(2) 0.048(2) 0.0313(19) 0.0013(16) 0.0028(17) -0.0049(18)
C75 0.0400(19) 0.0338(19) 0.0347(19) 0.0005(15) 0.0063(15) 0.0047(15)
C78 0.041(2) 0.041(2) 0.045(2) -0.0035(17) 0.0081(17) 0.0011(16)
C82 0.045(2) 0.046(2) 0.0292(18) 0.0006(15) 0.0002(16) 0.0015(17)
C88 0.082(3) 0.042(2) 0.039(2) -0.0037(18) 0.010(2) 0.010(2)
C4BA 0.042(2) 0.043(2) 0.0314(18) 0.0014(15) 0.0045(16) 0.0010(16)
F92 0.150(4) 0.061(2) 0.196(6) 0.015(3) -0.023(4) 0.028(3)
C1CA 0.052(2) 0.038(2) 0.037(2) -0.0001(16) 0.0014(17) 0.0001(17)
C101 0.046(2) 0.042(2) 0.0304(18) 0.0023(15) -0.0004(16) -0.0004(16)
C104 0.049(2) 0.044(2) 0.036(2) -0.0024(16) 0.0069(17) 0.0060(17)
C107 0.042(2) 0.043(2) 0.0335(19) 0.0026(16) 0.0034(16) 0.0002(16)
F110 0.143(4) 0.099(3) 0.126(4) 0.006(3) 0.030(3) 0.063(3)
C113 0.049(2) 0.041(2) 0.0322(19) 0.0044(16) 0.0018(16) -0.0011(17)
C119 0.048(2) 0.040(2) 0.0292(18) 0.0044(15) 0.0022(16) 0.0031(17)
C130 0.049(2) 0.041(2) 0.0338(19) 0.0061(16) 0.0002(17) 0.0026(17)
C131 0.047(2) 0.039(2) 0.0296(18) 0.0064(15) 0.0023(16) -0.0020(16)
C0BA 0.046(2) 0.038(2) 0.0272(17) 0.0007(14) 0.0004(15) 0.0001(16)
F137 0.489(13) 0.050(2) 0.067(3) 0.0183(18) 0.064(4) -0.006(4)
C145 0.047(2) 0.047(2) 0.046(2) 0.0141(18) -0.0049(18) -0.0056(18)
C7BA 0.053(2) 0.043(2) 0.042(2) 0.0065(17) -0.0039(18) -0.0039(18)
C150 0.049(2) 0.037(2) 0.038(2) 0.0076(16) -0.0056(17) -0.0013(17)
C152 0.069(3) 0.040(2) 0.039(2) 0.0026(17) 0.014(2) 0.006(2)
C154 0.050(2) 0.035(2) 0.041(2) 0.0031(16) 0.0054(17) 0.0050(17)
C162 0.054(2) 0.033(2) 0.048(2) 0.0019(17) 0.0018(19) 0.0069(17)
C166 0.054(2) 0.037(2) 0.0342(19) 0.0025(15) 0.0014(17) -0.0030(17)
C167 0.059(3) 0.039(2) 0.044(2) -0.0018(17) 0.0078(19) 0.0061(18)
C8AA 0.055(2) 0.039(2) 0.036(2) 0.0024(16) -0.0038(18) 0.0071(18)
C12 0.061(3) 0.047(2) 0.055(3) 0.003(2) -0.015(2) 0.005(2)
C15 0.043(2) 0.042(2) 0.037(2) 0.0047(16) 0.0011(16) 0.0004(17)
C0CA 0.056(2) 0.042(2) 0.041(2) 0.0049(17) 0.0062(19) 0.0032(18)
C25 0.062(3) 0.035(2) 0.0332(19) 0.0009(15) 0.0088(18) 0.0083(18)
C8BA 0.056(2) 0.0308(19) 0.038(2) 0.0026(15) 0.0018(17) 0.0048(17)
C30 0.062(3) 0.0309(19) 0.039(2) 0.0037(15) -0.0023(18) 0.0050(17)
C3CA 0.059(3) 0.057(3) 0.035(2) -0.0017(18) 0.0018(19) 0.001(2)
C44 0.057(2) 0.039(2) 0.0344(19) -0.0008(16) 0.0086(18) 0.0114(18)
C9BA 0.069(3) 0.035(2) 0.040(2) 0.0036(16) 0.016(2) 0.0007(19)
C50 0.046(2) 0.041(2) 0.039(2) -0.0049(16) 0.0019(17) 0.0033(17)
C51 0.046(2) 0.050(2) 0.036(2) 0.0074(17) 0.0005(17) 0.0043(18)
C55 0.080(3) 0.037(2) 0.036(2) 0.0022(17) 0.007(2) 0.004(2)
C60 0.068(3) 0.059(3) 0.053(3) 0.007(2) 0.018(2) 0.015(2)
C66 0.062(3) 0.052(3) 0.035(2) 0.0022(18) 0.0093(19) -0.002(2)
C68 0.054(2) 0.042(2) 0.041(2) -0.0040(17) 0.0105(18) 0.0064(18)
C2AA 0.044(2) 0.061(3) 0.042(2) 0.0135(19) -0.0040(18) -0.002(2)
C74 0.063(3) 0.039(2) 0.039(2) 0.0027(17) 0.0067(19) 0.0055(19)
C77 0.065(3) 0.054(3) 0.065(3) 0.002(2) 0.021(2) 0.005(2)
C5AA 0.049(2) 0.039(2) 0.056(3) 0.0124(19) 0.010(2) 0.0076(18)
C85 0.065(3) 0.052(3) 0.041(2) -0.0008(19) 0.007(2) 0.005(2)
C92 0.057(3) 0.048(2) 0.034(2) 0.0095(17) 0.0001(18) -0.0074(19)
C9AA 0.075(3) 0.049(2) 0.036(2) -0.0001(18) 0.008(2) 0.004(2)
C96 0.049(2) 0.048(2) 0.055(3) -0.0045(19) 0.009(2) -0.0049(19)
C99 0.062(3) 0.035(2) 0.057(3) 0.0054(18) 0.019(2) 0.0039(19)
C110 0.053(3) 0.045(2) 0.053(3) 0.0167(19) -0.004(2) 0.0041(19)
C6BA 0.069(3) 0.049(3) 0.049(2) 0.000(2) 0.011(2) -0.006(2)
C0AA 0.087(4) 0.058(3) 0.041(2) -0.014(2) 0.008(2) -0.006(3)
C120 0.065(3) 0.043(2) 0.048(2) 0.0024(18) 0.016(2) -0.001(2)
C124 0.063(3) 0.086(4) 0.054(3) -0.025(3) -0.006(2) 0.025(3)
C125 0.114(4) 0.037(2) 0.038(2) 0.0008(18) 0.010(2) 0.008(2)
C127 0.078(3) 0.048(3) 0.054(3) 0.014(2) -0.005(2) -0.007(2)
C3AA 0.047(2) 0.071(3) 0.044(2) 0.0060(19) 0.0085(18) 0.0077(19)
C135 0.107(4) 0.049(3) 0.039(2) 0.001(2) 0.009(3) 0.007(3)
C142 0.063(3) 0.054(3) 0.077(4) 0.030(3) 0.013(3) 0.006(2)
C1BA 0.063(3) 0.061(3) 0.048(3) -0.013(2) 0.016(2) -0.008(2)
C4AA 0.137(6) 0.132(6) 0.038(3) 0.002(3) 0.011(3) 0.077(5)
C1AA 0.069(3) 0.061(3) 0.038(2) 0.000(2) 0.003(2) 0.003(2)
C156 0.072(3) 0.055(3) 0.034(2) 0.0003(18) 0.009(2) -0.006(2)
C5BA 0.071(3) 0.039(2) 0.076(3) -0.003(2) 0.032(3) 0.000(2)
C160 0.071(3) 0.061(3) 0.035(2) -0.0004(19) 0.002(2) -0.005(2)
C6AA 0.056(3) 0.054(3) 0.042(2) 0.0034(19) 0.004(2) 0.009(2)
C164 0.101(4) 0.051(3) 0.045(3) -0.009(2) 0.013(3) 0.009(3)
C7AA 0.065(3) 0.097(4) 0.064(3) 0.039(3) 0.008(2) 0.000(3)
C169 0.090(4) 0.044(2) 0.040(2) 0.0069(18) 0.007(2) 0.000(2)
C188 0.065(3) 0.087(4) 0.065(3) -0.026(3) 0.008(3) 0.015(3)
C189 0.067(3) 0.064(3) 0.047(2) 0.010(2) 0.015(2) -0.002(2)
C2BA 0.057(3) 0.074(3) 0.050(3) 0.007(2) 0.002(2) 0.015(2)
C207 0.100(4) 0.049(3) 0.040(2) 0.005(2) 0.002(2) -0.003(3)
C212 0.097(4) 0.077(4) 0.051(3) -0.014(3) 0.026(3) 0.003(3)
C3BA 0.066(3) 0.055(3) 0.052(3) -0.001(2) 0.011(2) -0.001(2)
C219 0.056(3) 0.050(3) 0.072(3) 0.017(2) -0.011(2) -0.004(2)
C224 0.075(3) 0.059(3) 0.041(2) 0.001(2) 0.002(2) -0.011(2)
C228 0.076(3) 0.036(2) 0.056(3) -0.0005(19) 0.024(2) 0.000(2)
C230 0.058(3) 0.058(3) 0.053(3) -0.006(2) 0.012(2) 0.003(2)
C236 0.122(5) 0.054(3) 0.039(2) 0.008(2) 0.012(3) 0.015(3)
C1 0.064(3) 0.116(5) 0.050(3) 0.027(3) 0.022(2) 0.031(3)
C4 0.076(4) 0.050(3) 0.083(4) -0.016(3) -0.002(3) 0.012(2)
C8 0.150(6) 0.040(3) 0.041(3) 0.004(2) 0.013(3) 0.000(3)
C9 0.046(2) 0.056(3) 0.058(3) 0.003(2) 0.004(2) 0.009(2)
C16 0.049(3) 0.094(4) 0.082(4) -0.021(3) 0.005(3) -0.017(3)
C19 0.066(3) 0.060(3) 0.069(3) -0.009(2) -0.021(3) 0.012(2)
C22 0.088(4) 0.055(3) 0.048(3) -0.007(2) 0.024(3) -0.004(3)
C24 0.097(4) 0.067(3) 0.067(3) -0.015(3) 0.032(3) -0.029(3)
C28 0.042(2) 0.098(4) 0.069(3) -0.016(3) -0.003(2) 0.008(3)
B29 0.043(2) 0.036(2) 0.033(2) 0.0019(17) 0.0020(18) 0.0025(18)
C36 0.067(3) 0.093(4) 0.055(3) 0.014(3) 0.008(2) 0.032(3)
C43 0.176(6) 0.088(4) 0.058(3) 0.035(3) -0.049(4) -0.041(4)
C45 0.080(3) 0.054(3) 0.049(3) 0.000(2) 0.009(2) 0.007(2)
C47 0.070(3) 0.096(3) 0.075(3) 0.038(3) 0.019(2) 0.011(2)
C245 0.075(3) 0.036(2) 0.059(3) 0.0042(19) 0.002(2) 0.013(2)
C63 0.118(6) 0.130(6) 0.039(3) -0.012(3) -0.012(3) 0.037(5)
C70 0.087(4) 0.072(3) 0.036(2) -0.010(2) 0.001(2) -0.018(3)
C72 0.092(4) 0.076(4) 0.065(3) -0.036(3) -0.011(3) 0.009(3)
C84 0.095(4) 0.057(3) 0.050(3) -0.010(2) 0.013(3) -0.016(3)
C87 0.097(4) 0.058(3) 0.044(3) 0.012(2) 0.010(3) -0.001(3)
C89 0.126(5) 0.045(3) 0.047(3) 0.004(2) 0.009(3) 0.006(3)
C91 0.101(5) 0.101(5) 0.034(2) -0.011(3) 0.000(3) -0.037(4)
C100 0.100(5) 0.127(6) 0.053(3) -0.034(3) -0.019(3) 0.062(4)
B103 0.073(3) 0.034(2) 0.035(2) 0.0025(18) 0.009(2) 0.004(2)
C112 0.079(4) 0.091(4) 0.075(4) -0.029(3) 0.033(3) -0.017(3)
B114 0.048(3) 0.044(3) 0.035(2) -0.0008(18) 0.0045(19) -0.013(2)
C118 0.076(4) 0.075(4) 0.069(3) 0.008(3) -0.009(3) -0.028(3)
C200 0.076(3) 0.083(3) 0.050(2) -0.009(2) 0.010(2) -0.026(3)
C265 0.159(7) 0.110(5) 0.073(3) -0.024(3) 0.027(4) -0.050(5)
C268 0.119(5) 0.159(7) 0.070(3) -0.023(4) 0.027(3) -0.056(5)
C121 0.100(4) 0.071(3) 0.040(2) -0.011(2) 0.003(3) -0.025(3)
C128 0.080(3) 0.074(3) 0.064(3) 0.019(2) 0.030(2) 0.014(3)
C134 0.089(4) 0.055(3) 0.078(4) 0.011(3) 0.008(3) 0.017(3)
C136 0.098(5) 0.069(4) 0.094(5) -0.037(3) 0.018(4) 0.001(3)
C140 0.117(4) 0.053(3) 0.084(3) 0.000(2) -0.023(3) 0.019(3)
C144 0.152(7) 0.078(4) 0.082(4) -0.009(3) 0.054(5) -0.027(4)
C146 0.081(4) 0.148(7) 0.047(3) 0.008(3) 0.001(3) -0.036(4)
C147 0.094(4) 0.052(3) 0.057(3) 0.004(2) -0.002(3) 0.006(3)
C158 0.092(4) 0.084(4) 0.088(4) -0.010(3) 0.043(4) -0.035(4)
C282 0.076(3) 0.083(3) 0.050(2) -0.009(2) 0.010(2) -0.026(3)
C32 0.159(7) 0.110(5) 0.073(3) -0.024(3) 0.027(4) -0.050(5)
C31 0.119(5) 0.159(7) 0.070(3) -0.023(4) 0.027(3) -0.056(5)
B164 0.067(3) 0.060(3) 0.025(2) 0.0015(19) -0.001(2) -0.002(2)
C170 0.159(7) 0.059(4) 0.055(3) 0.024(3) 0.015(4) 0.027(4)
C172 0.081(4) 0.051(3) 0.080(4) 0.010(3) -0.026(3) 0.010(3)
C180 0.110(5) 0.057(3) 0.093(5) 0.025(3) -0.011(4) 0.019(3)
C183 0.244(13) 0.195(11) 0.057(4) 0.004(5) 0.030(6) 0.143(10)
C186 0.205(9) 0.054(3) 0.039(3) -0.002(2) 0.006(4) 0.036(4)
C187 0.087(4) 0.107(5) 0.091(5) -0.017(4) 0.016(4) -0.053(4)
C190 0.112(5) 0.082(4) 0.080(4) 0.021(3) -0.013(4) -0.010(4)
C195 0.066(3) 0.089(3) 0.061(3) -0.020(2) 0.005(2) -0.017(2)
C204 0.076(4) 0.133(7) 0.090(5) -0.016(4) 0.031(4) -0.016(4)
C208 0.100(4) 0.061(3) 0.057(3) 0.022(3) -0.019(3) -0.006(3)
C213 0.135(6) 0.079(4) 0.076(4) -0.006(3) 0.064(4) 0.009(4)
C215 0.377(19) 0.054(4) 0.047(4) -0.006(3) -0.016(6) -0.022(6)
C217 0.064(3) 0.121(4) 0.063(3) 0.004(3) -0.011(2) 0.005(3)
C220 0.159(6) 0.092(4) 0.062(3) 0.040(3) -0.037(4) -0.036(4)
C229 0.217(10) 0.068(4) 0.050(3) 0.004(3) 0.010(4) 0.020(5)
C234 0.074(4) 0.240(11) 0.052(3) -0.055(5) -0.003(3) 0.015(5)
C244 0.079(4) 0.045(3) 0.105(5) 0.000(3) 0.030(4) 0.004(3)
C248 0.081(4) 0.118(6) 0.082(4) 0.027(4) -0.017(4) -0.013(4)
C255 0.087(5) 0.161(8) 0.096(5) -0.031(5) 0.015(4) -0.061(5)
C257 0.082(4) 0.234(8) 0.084(4) 0.093(5) -0.029(3) -0.068(5)
C275 0.163(16) 0.058(11) 0.169(15) -0.022(13) 0.032(13) 0.035(11)
C284 0.293(15) 0.136(8) 0.058(4) -0.015(4) -0.046(6) 0.121(9)
C298 0.103(5) 0.118(6) 0.101(5) -0.028(5) 0.015(4) -0.011(5)
C309 0.104(6) 0.329(18) 0.085(6) -0.077(8) -0.040(5) 0.080(9)
C311 0.229(12) 0.114(7) 0.106(6) -0.052(5) -0.070(7) 0.050(8)
F4 0.125(11) 0.093(9) 0.207(16) 0.014(9) 0.005(9) -0.034(7)
C328 0.176(7) 0.086(5) 0.147(6) -0.021(4) 0.052(6) -0.027(5)
C446 0.189(7) 0.084(5) 0.159(6) -0.031(4) 0.072(6) -0.023(5)
C382 0.181(7) 0.093(5) 0.131(6) -0.017(4) 0.058(5) -0.025(5)
C332 0.178(7) 0.096(5) 0.094(5) -0.012(4) 0.022(5) -0.027(5)
C343 0.173(7) 0.113(5) 0.122(6) -0.023(5) 0.031(5) -0.012(5)
C423 0.168(7) 0.108(5) 0.136(6) -0.020(5) 0.039(6) -0.019(5)
C334 0.184(14) 0.103(12) 0.089(10) -0.034(8) -0.016(9) 0.046(10)
C34 0.125(7) 0.060(4) 0.078(5) 0.004(4) 0.036(5) -0.012(4)
C351 0.174(10) 0.228(13) 0.097(6) 0.049(7) 0.075(7) 0.083(10)
C354 0.129(6) 0.229(10) 0.104(6) 0.007(7) -0.020(5) -0.044(7)
C359 0.221(8) 0.111(5) 0.088(5) 0.044(4) -0.076(5) -0.067(6)
C374 0.116(5) 0.053(3) 0.079(4) 0.001(3) -0.014(4) 0.014(3)
C409 0.125(6) 0.218(10) 0.162(7) 0.083(7) -0.075(6) -0.053(6)
C434 0.119(8) 0.086(7) 0.048(6) 0.004(5) 0.011(6) -0.041(6)
C32A 0.159(7) 0.110(5) 0.073(3) -0.024(3) 0.027(4) -0.050(5)
C31A 0.119(5) 0.159(7) 0.070(3) -0.023(4) 0.027(3) -0.056(5)
C2 0.115(5) 0.051(4) 0.081(4) 0.001(3) -0.023(4) 0.017(4)
F4A 0.152(13) 0.51(4) 0.37(3) -0.03(3) 0.075(16) -0.107(19)
C34A 0.072(17) 0.033(12) 0.060(15) -0.009(10) 0.015(12) -0.008(10)
C2CB 0.044(5) 0.080(4) 0.055(7) -0.005(4) 0.001(5) -0.005(4)
C3A 0.056(7) 0.088(9) 0.030(5) -0.007(5) 0.000(5) -0.007(6)
C14 0.121(8) 0.092(6) 0.050(5) -0.005(5) 0.016(5) -0.048(6)
C93A 0.118(5) 0.085(4) 0.062(3) -0.015(3) 0.020(3) -0.051(4)
C17 0.186(14) 0.103(12) 0.084(11) -0.030(9) -0.013(9) 0.045(11)
C18 0.134(7) 0.068(4) 0.093(5) -0.009(3) 0.018(5) 0.035(4)
C1A 0.164(16) 0.062(12) 0.170(15) -0.020(14) 0.036(14) 0.039(12)

loop_
_atom_type_symbol
_atom_type_description
_atom_type_scat_dispersion_real
_atom_type_scat_dispersion_imag
_atom_type_scat_source
C C 0.0181 0.0091 'International Tables Vol C Tables 4.2.6.8 and 6.1.1.4'
H H 0.0000 0.0000 'International Tables Vol C Tables 4.2.6.8 and 6.1.1.4'
B B 0.0090 0.0039 'International Tables Vol C Tables 4.2.6.8 and 6.1.1.4'
F F 0.0727 0.0534 'International Tables Vol C Tables 4.2.6.8 and 6.1.1.4'
Fe Fe -1.1336 3.1974 'International Tables Vol C Tables 4.2.6.8 and 6.1.1.4'
N N 0.0311 0.0180 'International Tables Vol C Tables 4.2.6.8 and 6.1.1.4'
P P 0.2955 0.4335 'International Tables Vol C Tables 4.2.6.8 and 6.1.1.4'

loop_
_geom_angle_atom_site_label_1
_geom_angle_atom_site_label_2
_geom_angle_atom_site_label_3
_geom_angle
P24 Fe3 P2 83.84(4)
P20 Fe3 P24 95.98(5)
P20 Fe3 P2 107.53(5)
P20 Fe3 P7 85.12(5)
P7 Fe3 P24 176.21(5)
P7 Fe3 P2 92.38(5)
N8 Fe3 P24 90.65(12)
N8 Fe3 P2 135.52(12)
N8 Fe3 P20 116.94(12)
N8 Fe3 P7 92.08(12)
P12 Fe8 P16 109.73(5)
P28 Fe8 P12 94.32(5)
P28 Fe8 P16 83.82(5)
P28 Fe8 P32 176.09(6)
P32 Fe8 P12 82.73(6)
P32 Fe8 P16 94.74(5)
N64 Fe8 P12 122.83(11)
N64 Fe8 P16 127.42(12)
N64 Fe8 P28 90.39(12)
N64 Fe8 P32 93.36(13)
N48 Fe11 N4 121.17(15)
N48 Fe11 N34 119.87(16)
N48 Fe11 N68 129.57(16)
N4 Fe11 N34 95.24(15)
N4 Fe11 N68 91.80(17)
N68 Fe11 N34 90.23(15)
N5 Fe15 N30 127.63(16)
N5 Fe15 N40 125.55(15)
N5 Fe15 N54 116.60(15)
N30 Fe15 N40 88.48(16)
N30 Fe15 N54 95.77(16)
N40 Fe15 N54 94.33(17)
C42 P24 Fe3 109.66(16)
C19 P24 Fe3 111.39(18)
C19 P24 C42 103.1(3)
C140 P24 Fe3 124.7(2)
C140 P24 C42 101.2(3)
C140 P24 C19 104.4(3)
C176 C42 P24 107.6(3)
C42 C176 P2 110.2(3)
C176 P2 Fe3 111.26(17)
C66 P2 Fe3 119.67(15)
C66 P2 C176 100.1(2)
C66 P2 C6BA 101.8(2)
C6BA P2 Fe3 120.93(15)
C6BA P2 C176 99.5(2)
C3 P20 Fe3 112.07(16)
C3 P20 C93A 91.6(4)
C0AA P20 Fe3 121.60(18)
C0AA P20 C3 109.0(3)
C0AA P20 C3A 92.0(4)
C0AA P20 C93A 99.6(3)
C3A P20 Fe3 107.5(4)
C93A P20 Fe3 118.4(2)
C93A P20 C3A 115.1(5)
C2CA C3 P20 107.6(3)
C3 C2CA P7 110.2(3)
C2CA P7 Fe3 108.77(18)
C2BA P7 Fe3 124.29(17)
C2BA P7 C2CA 98.6(3)
C1 P7 Fe3 114.27(18)
C1 P7 C2CA 109.6(4)
C1 P7 C2BA 99.8(3)
C2CB P7 Fe3 113.7(5)
C2CB P7 C2BA 104.1(6)
C2CB P7 C1 96.3(8)
C12 P12 Fe8 120.71(15)
C12 P12 C4 101.5(2)
C4 P12 Fe8 119.37(19)
C28 P12 Fe8 112.2(2)
C28 P12 C12 99.5(3)
C28 P12 C4 100.0(3)
C88 P16 Fe8 119.13(15)
C88 P16 C60 101.8(2)
C88 P16 C45 100.8(2)
C60 P16 Fe8 111.78(18)
C60 P16 C45 99.4(2)
C45 P16 Fe8 120.66(16)
C3AA P28 Fe8 110.56(17)
C195 P28 Fe8 121.00(18)
C195 P28 C3AA 102.5(2)
C217 P28 Fe8 118.4(2)
C217 P28 C3AA 107.6(3)
C217 P28 C195 94.5(3)
C16 P32 Fe8 108.57(19)
C24 P32 Fe8 126.5(2)
C24 P32 C16 99.8(3)
C112 P32 Fe8 113.0(2)
C112 P32 C16 101.7(3)
C112 P32 C24 103.9(3)
N8 N5 Fe15 173.4(3)
N5 N8 Fe3 175.1(3)
N64 N48 Fe11 176.5(3)
N48 N64 Fe8 177.7(4)
N12 N4 Fe11 112.5(3)
C135 N4 Fe11 140.7(3)
C135 N4 N12 106.7(3)
N4 N12 B114 120.1(3)
C169 N12 N4 109.3(3)
C169 N12 B114 130.3(4)
N30 N17 B164 119.8(3)
C128 N17 N30 107.6(4)
C128 N17 B164 131.6(4)
N68 N22 B114 120.3(3)
C118 N22 N68 111.5(4)
C118 N22 B114 128.1(4)
N17 N30 Fe15 111.9(3)
C7AA N30 Fe15 140.2(4)
C7AA N30 N17 107.9(4)
N34 N32 B114 119.5(3)
C1BA N32 N34 109.2(4)
C1BA N32 B114 131.2(4)
N32 N34 Fe11 112.8(3)
C124 N34 Fe11 140.0(3)
C124 N34 N32 107.0(4)
N56 N40 Fe15 112.3(3)
C134 N40 Fe15 140.2(4)
C134 N40 N56 107.1(4)
N54 N45 B164 119.4(4)
C70 N45 N54 108.7(4)
C70 N45 B164 131.9(4)
N45 N54 Fe15 112.5(3)
C160 N54 Fe15 139.8(3)
C160 N54 N45 107.3(4)
N40 N56 B164 119.8(3)
C208 N56 N40 109.4(4)
C208 N56 B164 130.6(4)
C78 C62 C75 121.7(4)
N22 N68 Fe11 112.7(3)
N22 N68 C158 104.7(4)
C158 N68 Fe11 142.6(4)
C113 C69 C92 120.8(4)
C113 C69 C156 119.2(4)
C92 C69 C156 119.9(4)
C62 C75 B29 124.2(3)
C4BA C75 C62 115.5(4)
C4BA C75 B29 120.1(3)
C62 C78 C96 119.8(4)
C50 C78 C62 121.7(4)
C50 C78 C96 118.5(4)
C101 C82 C8AA 121.0(4)
C101 C82 C6AA 120.2(4)
C8AA C82 C6AA 118.7(4)
C164 C88 P16 118.2(4)
C104 C4BA C75 123.2(4)
C154 C1CA C167 120.2(4)
C154 C1CA C85 119.4(4)
C167 C1CA C85 120.4(4)
C82 C101 C0BA 122.2(4)
C4BA C104 C3CA 119.9(4)
C4BA C104 C50 120.1(4)
C50 C104 C3CA 120.0(4)
C113 C107 B29 122.6(4)
C166 C107 C113 115.8(4)
C166 C107 B29 121.3(3)
C69 C113 C107 122.2(4)
C0BA C119 C130 122.4(4)
C119 C130 C110 119.3(4)
C8AA C130 C119 120.4(4)
C8AA C130 C110 120.2(4)
C150 C131 B29 124.2(4)
C15 C131 C150 115.1(4)
C15 C131 B29 120.5(4)
C101 C0BA B29 120.4(3)
C119 C0BA C101 115.6(4)
C119 C0BA B29 123.8(3)
C150 C145 C2AA 120.2(4)
C150 C145 C219 121.1(4)
C2AA C145 C219 118.7(4)
C166 C7BA C127 120.1(4)
C92 C7BA C166 119.9(4)
C92 C7BA C127 120.1(4)
C145 C150 C131 122.9(4)
C120 C152 C9BA 123.5(4)
C8BA C154 C1CA 123.3(4)
C167 C162 C30 120.9(4)
C167 C162 C245 119.3(4)
C30 C162 C245 119.8(4)
C107 C166 C7BA 122.9(4)
C162 C167 C1CA 118.2(4)
C130 C8AA C82 118.2(4)
C172 C12 P12 118.9(4)
C51 C15 C131 122.8(4)
C5AA C0CA C25 122.7(4)
C0CA C25 C44 115.5(4)
C0CA C25 B103 121.9(4)
C44 C25 B103 122.5(4)
C154 C8BA C30 115.6(4)
C154 C8BA B103 120.5(4)
C30 C8BA B103 123.7(4)
C162 C30 C8BA 121.8(4)
F0AA C3CA F1AA 103.9(4)
F0AA C3CA C104 113.0(4)
F1AA C3CA C104 112.6(4)
F119 C3CA F0AA 106.4(5)
F119 C3CA F1AA 105.8(5)
F119 C3CA C104 114.3(4)
C68 C44 C25 122.0(4)
C152 C9BA C228 115.2(5)
C152 C9BA B103 122.5(4)
C228 C9BA B103 122.1(4)
C78 C50 C104 117.8(4)
C15 C51 C2AA 120.5(4)
C15 C51 C9 118.6(4)
C2AA C51 C9 120.9(4)
C74 C55 C125 115.6(4)
C74 C55 B103 123.9(4)
C125 C55 B103 120.0(4)
C3AA C60 P16 109.0(3)
C189 C66 P2 117.7(4)
C44 C68 C99 120.7(4)
C44 C68 C230 120.7(4)
C99 C68 C230 118.6(4)
C51 C2AA C145 118.4(4)
C55 C74 C9AA 122.5(4)
C5BA C77 C120 117.7(5)
C0CA C5AA C142 118.6(4)
C99 C5AA C0CA 120.3(4)
C99 C5AA C142 121.1(4)
F17 C85 F93 104.6(4)
F17 C85 C1CA 112.5(4)
F49 C85 F17 105.5(4)
F49 C85 F93 108.2(4)
F49 C85 C1CA 113.2(4)
F93 C85 C1CA 112.3(4)
C7BA C92 C69 118.3(4)
C74 C9AA C1AA 119.3(4)
C236 C9AA C74 120.5(4)
C236 C9AA C1AA 120.1(4)
F14 C96 F76 103.8(4)
F14 C96 C78 113.9(4)
F42 C96 F14 107.3(4)
F42 C96 F76 106.7(4)
F42 C96 C78 112.6(4)
F76 C96 C78 112.0(4)
C5AA C99 C68 118.7(4)
F9 C110 F24 107.7(4)
F9 C110 F71 105.9(4)
F9 C110 C130 113.2(4)
F24 C110 F71 103.1(4)
F24 C110 C130 114.3(3)
F71 C110 C130 111.8(4)
C84 C6BA P2 113.4(3)
C72 C0AA P20 120.6(4)
C152 C120 C77 120.0(5)
C152 C120 C3BA 119.0(4)
C77 C120 C3BA 121.0(5)
N34 C124 C188 109.8(5)
N34 C124 C100 121.4(5)
C188 C124 C100 128.7(5)
C8 C125 C55 122.7(4)
F52 C127 C7BA 112.8(4)
F160 C127 F52 102.9(5)
F160 C127 F25 112.7(5)
F160 C127 C7BA 113.4(4)
F25 C127 F52 101.0(5)
F25 C127 C7BA 113.0(4)
C60 C3AA P28 108.7(3)
N4 C135 C89 109.9(4)
N4 C135 C186 121.4(4)
C89 C135 C186 128.6(5)
F88 C142 F47 103.9(5)
F88 C142 C5AA 113.9(4)
F116 C142 F88 107.4(5)
F116 C142 F47 103.0(6)
F116 C142 C5AA 114.2(4)
F47 C142 C5AA 113.3(4)
N32 C1BA C188 108.0(4)
N32 C1BA C22 122.2(5)
C188 C1BA C22 129.8(5)
F77 C1AA F141 105.5(4)
F77 C1AA F161 106.5(4)
F77 C1AA C9AA 113.7(4)
F141 C1AA F161 105.1(4)
F141 C1AA C9AA 112.3(4)
F161 C1AA C9AA 113.0(4)
F33 C156 F158 104.3(4)
F33 C156 C69 113.7(4)
F101 C156 F33 107.6(5)
F101 C156 F158 105.1(4)
F101 C156 C69 113.7(4)
F158 C156 C69 111.7(4)
C77 C5BA C244 117.6(5)
C228 C5BA C77 122.0(4)
C228 C5BA C244 120.3(4)
N54 C160 C224 122.0(4)
N54 C160 C121 109.5(4)
C121 C160 C224 128.5(5)
F39 C6AA C82 111.5(4)
F89 C6AA F39 106.4(4)
F89 C6AA F113 105.7(4)
F89 C6AA C82 113.4(4)
F113 C6AA F39 105.5(4)
F113 C6AA C82 113.7(4)
N30 C7AA C47 109.8(6)
N30 C7AA C257 118.4(6)
C47 C7AA C257 131.1(6)
N12 C169 C207 123.1(4)
N12 C169 C89 107.4(4)
C89 C169 C207 129.5(4)
C1BA C188 C124 106.0(5)
C36 C2BA P7 116.2(4)
C87 C207 C169 110.6(4)
C190 C207 C169 111.6(5)
C190 C207 C87 110.9(5)
F60 C3BA F107 105.0(4)
F60 C3BA F180 107.0(4)
F60 C3BA C120 112.0(4)
F107 C3BA C120 112.2(4)
F180 C3BA F107 107.1(4)
F180 C3BA C120 113.0(4)
F80 C219 F156 103.6(5)
F80 C219 C145 114.0(4)
F156 C219 C145 113.4(4)
F7 C219 F80 107.5(5)
F7 C219 F156 104.3(5)
F7 C219 C145 113.1(5)
C160 C224 C229 108.8(5)
C146 C224 C160 110.8(5)
C146 C224 C229 113.0(6)
C5BA C228 C9BA 121.6(5)
F138 C230 F181 104.5(5)
F138 C230 C68 113.4(4)
F154 C230 F138 106.1(5)
F154 C230 F181 104.2(5)
F154 C230 C68 114.9(4)
F181 C230 C68 112.8(4)
C9AA C236 C8 118.2(4)
C4AA C1 P7 113.1(5)
C136 C4 P12 113.2(4)
C125 C8 C236 120.5(5)
C125 C8 C170 119.3(4)
C236 C8 C170 120.2(4)
F70 C9 F73 105.6(4)
F70 C9 F139 104.0(5)
F70 C9 C51 113.7(4)
F73 C9 C51 113.4(4)
F139 C9 F73 105.8(4)
F139 C9 C51 113.4(4)
C28 C16 P32 108.0(4)
C248 C19 P24 119.4(5)
C1BA C22 C212 110.0(5)
C1BA C22 C144 109.5(5)
C144 C22 C212 111.3(5)
C34 C24 P32 111.3(5)
C34A C24 P32 129.7(10)
C16 C28 P12 109.0(4)
C75 B29 C107 113.5(3)
C75 B29 C0BA 103.7(3)
C131 B29 C75 109.9(3)
C131 B29 C107 104.5(3)
C131 B29 C0BA 114.1(3)
C0BA B29 C107 111.4(3)
C208 C43 C220 109.2(6)
C208 C43 C359 109.4(7)
C220 C43 C359 109.6(6)
C147 C45 P16 113.7(4)
C7AA C47 C128 105.9(6)
F45 C245 C162 112.7(4)
F62 C245 F45 105.9(4)
F62 C245 F124 106.8(4)
F62 C245 C162 112.0(4)
F124 C245 F45 104.8(5)
F124 C245 C162 114.1(4)
N45 C70 C91 123.6(5)
N45 C70 C121 108.0(4)
C121 C70 C91 128.5(5)
C169 C89 C135 106.6(5)
C63 C91 C70 112.1(5)
C63 C91 C234 109.1(5)
C70 C91 C234 108.9(6)
C284 C100 C124 110.8(5)
C284 C100 C309 109.8(8)
C309 C100 C124 112.1(6)
C8BA B103 C25 103.8(3)
C9BA B103 C25 112.6(4)
C9BA B103 C8BA 110.1(4)
C9BA B103 C55 103.7(4)
C55 B103 C25 113.6(4)
C55 B103 C8BA 113.2(4)
C204 C112 P32 116.5(5)
N22 B114 N12 109.8(4)
N32 B114 N12 110.1(3)
N32 B114 N22 109.1(4)
N22 C118 C200 123.0(5)
N22 C118 C187 106.6(5)
C187 C118 C200 130.1(5)
C265 C200 C118 110.9(6)
C268 C200 C118 110.4(5)
C268 C200 C265 110.1(6)
C70 C121 C160 106.5(5)
N17 C128 C47 108.8(5)
N17 C128 C213 122.1(6)
C47 C128 C213 129.1(6)
N40 C134 C180 109.0(5)
N40 C134 C18 120.2(5)
C180 C134 C18 130.6(6)
C374 C140 P24 114.4(5)
C2 C140 P24 129.2(9)
N68 C158 C282 120.9(6)
C187 C158 N68 110.1(5)
C187 C158 C282 128.7(6)
C158 C282 C32 108.8(8)
C158 C282 C31 112.7(8)
C158 C282 C32A 99.2(10)
C158 C282 C31A 113.0(9)
C32 C282 C31 114.8(11)
C31A C282 C32A 88.1(14)
N17 B164 N45 111.5(4)
N17 B164 N56 108.3(4)
N45 B164 N56 109.3(4)
F136 C170 F92 104.4(5)
F136 C170 F137 107.5(6)
F136 C170 C8 114.6(4)
F92 C170 F137 106.6(6)
F92 C170 C8 110.2(5)
F137 C170 C8 113.0(5)
C208 C180 C134 106.7(5)
C135 C186 C183 110.0(5)
C135 C186 C215 109.5(5)
C215 C186 C183 112.5(8)
C158 C187 C118 106.9(5)
C255 C195 P28 120.2(6)
N56 C208 C43 122.1(6)
N56 C208 C180 107.7(5)
C180 C208 C43 130.2(6)
C128 C213 C351 105.5(7)
C311 C213 C128 109.3(6)
C311 C213 C351 97.8(8)
C298 C217 P28 116.3(6)
F164 C244 F174 106.5(5)
F164 C244 F110 104.2(5)
F164 C244 C5BA 112.7(4)
F174 C244 F110 107.2(5)
F174 C244 C5BA 113.1(4)
F110 C244 C5BA 112.6(4)
C354 C257 C7AA 109.8(6)
C409 C257 C7AA 108.5(10)
C409 C257 C354 110.5(8)
C446 C328 F4 121.0(11)
C423 C328 F4 118.5(13)
C423 C328 C446 120.2(11)
C328 C446 C382 120.0(9)
C332 C382 C446 118.2(11)
C382 C332 C343 121.1(10)
C423 C343 C332 119.7(10)
C328 C423 C343 120.8(12)
C3A C2CB P7 107.5(11)
C2CB C3A P20 110.0(9)
C434 C93A P20 118.9(7)
C14 C93A P20 105.5(7)
C134 C18 C275 116.4(14)
C134 C18 C334 109.7(8)
C134 C18 C17 107.8(10)
C134 C18 C1A 103.8(17)
C275 C18 C334 109.6(12)
C17 C18 C1A 107.3(14)

loop_
_geom_bond_atom_site_label_1
_geom_bond_atom_site_label_2
_geom_bond_distance
Fe3 P24 2.2317(13)
Fe3 P2 2.2352(12)
Fe3 P20 2.2058(13)
Fe3 P7 2.2232(12)
Fe3 N8 1.742(3)
Fe8 P12 2.2350(13)
Fe8 P16 2.2385(12)
Fe8 P28 2.2223(14)
Fe8 P32 2.2268(14)
Fe8 N64 1.745(4)
Fe11 N48 1.886(4)
Fe11 N4 2.053(4)
Fe11 N34 2.061(4)
Fe11 N68 2.056(4)
Fe15 N5 1.884(3)
Fe15 N30 2.045(4)
Fe15 N40 2.049(4)
Fe15 N54 2.054(4)
P24 C42 1.844(5)
P24 C19 1.833(5)
P24 C140 1.808(6)
C42 C176 1.509(7)
C176 P2 1.856(5)
P2 C66 1.834(4)
P2 C6BA 1.836(5)
P20 C3 1.844(5)
P20 C0AA 1.833(5)
P20 C3A 1.904(12)
P20 C93A 1.850(6)
C3 C2CA 1.509(7)
C2CA P7 1.856(5)
P7 C2BA 1.848(5)
P7 C1 1.832(5)
P7 C2CB 1.830(15)
P12 C12 1.852(5)
P12 C4 1.854(5)
P12 C28 1.848(5)
P16 C88 1.838(5)
P16 C60 1.854(5)
P16 C45 1.860(5)
P28 C3AA 1.836(5)
P28 C195 1.831(6)
P28 C217 1.818(6)
P32 C16 1.867(7)
P32 C24 1.820(6)
P32 C112 1.817(5)
N5 N8 1.177(5)
F9 C110 1.296(6)
F14 C96 1.321(5)
F17 C85 1.338(6)
F24 C110 1.314(5)
F0AA C3CA 1.307(6)
F33 C156 1.322(6)
F39 C6AA 1.337(6)
F42 C96 1.308(6)
F45 C245 1.350(6)
N48 N64 1.181(5)
F49 C85 1.336(5)
F52 C127 1.353(7)
F60 C3BA 1.330(5)
F62 C245 1.330(5)
F70 C9 1.307(6)
F71 C110 1.353(6)
F73 C9 1.332(5)
F76 C96 1.357(6)
F77 C1AA 1.314(6)
F80 C219 1.319(7)
F88 C142 1.285(4)
F89 C6AA 1.323(6)
F93 C85 1.341(6)
F101 C156 1.315(6)
F107 C3BA 1.338(6)
F1AA C3CA 1.321(6)
F113 C6AA 1.327(5)
F116 C142 1.282(4)
F119 C3CA 1.299(6)
F124 C245 1.332(6)
F136 C170 1.299(5)
F138 C230 1.312(6)
F139 C9 1.308(6)
F141 C1AA 1.331(6)
F154 C230 1.305(6)
F156 C219 1.319(6)
F158 C156 1.334(6)
F160 C127 1.298(6)
F161 C1AA 1.337(6)
F164 C244 1.311(4)
F174 C244 1.312(4)
F180 C3BA 1.334(6)
F181 C230 1.327(6)
N4 N12 1.380(5)
N4 C135 1.331(6)
F7 C219 1.306(6)
N12 C169 1.366(6)
N12 B114 1.548(6)
N17 N30 1.379(5)
N17 C128 1.356(7)
N17 B164 1.540(7)
N22 N68 1.367(5)
N22 B114 1.544(6)
N22 C118 1.348(7)
F25 C127 1.302(7)
N30 C7AA 1.336(7)
N32 N34 1.374(5)
N32 C1BA 1.370(6)
N32 B114 1.542(7)
N34 C124 1.346(6)
N40 N56 1.385(5)
N40 C134 1.341(7)
N45 N54 1.381(5)
N45 C70 1.350(6)
N45 B164 1.546(7)
F47 C142 1.290(4)
N54 C160 1.329(6)
N56 B164 1.550(7)
N56 C208 1.353(6)
C62 C75 1.401(5)
C62 C78 1.387(6)
N68 C158 1.372(7)
C69 C113 1.386(5)
C69 C92 1.391(6)
C69 C156 1.493(6)
C75 C4BA 1.399(5)
C75 B29 1.641(6)
C78 C50 1.384(6)
C78 C96 1.494(6)
C82 C101 1.381(6)
C82 C8AA 1.394(6)
C82 C6AA 1.492(6)
C88 C164 1.545(6)
C4BA C104 1.386(6)
F92 C170 1.303(4)
C1CA C154 1.387(6)
C1CA C167 1.388(6)
C1CA C85 1.495(6)
C101 C0BA 1.414(6)
C104 C3CA 1.488(6)
C104 C50 1.393(6)
C107 C113 1.394(6)
C107 C166 1.393(6)
C107 B29 1.648(6)
F110 C244 1.316(4)
C119 C130 1.407(6)
C119 C0BA 1.390(5)
C130 C8AA 1.381(6)
C130 C110 1.491(6)
C131 C150 1.406(6)
C131 C15 1.397(6)
C131 B29 1.640(6)
C0BA B29 1.647(6)
F137 C170 1.306(4)
C145 C150 1.383(6)
C145 C2AA 1.390(7)
C145 C219 1.485(7)
C7BA C166 1.395(6)
C7BA C92 1.387(6)
C7BA C127 1.505(7)
C152 C9BA 1.396(6)
C152 C120 1.360(7)
C154 C8BA 1.385(6)
C162 C167 1.381(6)
C162 C30 1.397(6)
C162 C245 1.490(6)
C12 C172 1.509(5)
C15 C51 1.386(6)
C0CA C25 1.398(6)
C0CA C5AA 1.390(6)
C25 C44 1.406(7)
C25 B103 1.645(6)
C8BA C30 1.400(6)
C8BA B103 1.641(6)
C44 C68 1.387(6)
C9BA C228 1.412(6)
C9BA B103 1.630(8)
C51 C2AA 1.389(6)
C51 C9 1.487(6)
C55 C74 1.388(6)
C55 C125 1.400(6)
C55 B103 1.633(6)
C60 C3AA 1.519(7)
C66 C189 1.534(6)
C68 C99 1.388(6)
C68 C230 1.479(7)
C74 C9AA 1.400(6)
C77 C120 1.399(7)
C77 C5BA 1.382(8)
C5AA C99 1.378(7)
C5AA C142 1.486(6)
C9AA C1AA 1.494(6)
C9AA C236 1.384(7)
C6BA C84 1.517(7)
C0AA C72 1.504(7)
C120 C3BA 1.501(7)
C124 C188 1.400(7)
C124 C100 1.513(8)
C125 C8 1.387(7)
C135 C89 1.393(7)
C135 C186 1.510(7)
C1BA C188 1.376(8)
C1BA C22 1.507(7)
C4AA C1 1.536(11)
C5BA C228 1.357(8)
C5BA C244 1.513(7)
C160 C224 1.512(6)
C160 C121 1.384(7)
C7AA C47 1.375(9)
C7AA C257 1.612(11)
C169 C207 1.516(6)
C169 C89 1.368(7)
C2BA C36 1.540(7)
C207 C87 1.508(7)
C207 C190 1.503(9)
C212 C22 1.536(7)
C224 C146 1.491(8)
C224 C229 1.521(9)
C236 C8 1.390(7)
C4 C136 1.505(5)
C8 C170 1.509(8)
C16 C28 1.455(9)
C19 C248 1.507(9)
C22 C144 1.529(8)
C24 C34 1.498(10)
C24 C34A 1.42(3)
C43 C208 1.507(9)
C43 C220 1.545(9)
C43 C359 1.546(11)
C45 C147 1.505(7)
C47 C128 1.380(10)
C63 C91 1.492(10)
C70 C91 1.506(6)
C70 C121 1.374(7)
C91 C234 1.551(11)
C100 C284 1.480(8)
C100 C309 1.484(8)
C112 C204 1.544(9)
C118 C200 1.545(8)
C118 C187 1.385(8)
C200 C265 1.523(11)
C200 C268 1.471(10)
C128 C213 1.508(8)
C134 C180 1.401(9)
C134 C18 1.495(9)
C140 C374 1.414(10)
C140 C2 1.417(10)
C158 C282 1.478(10)
C158 C187 1.369(10)
C282 C32 1.486(10)
C282 C31 1.489(10)
C282 C32A 1.488(10)
C282 C31A 1.488(10)
C180 C208 1.377(9)
C183 C186 1.520(8)
C186 C215 1.519(8)
C195 C255 1.504(5)
C213 C311 1.473(11)
C213 C351 1.624(14)
C217 C298 1.492(5)
C257 C354 1.526(16)
C257 C409 1.487(14)
C275 C18 1.552(9)
F4 C328 1.440(16)
C328 C446 1.366(15)
C328 C423 1.287(13)
C446 C382 1.384(14)
C382 C332 1.314(12)
C332 C343 1.356(14)
C343 C423 1.356(14)
C334 C18 1.552(9)
C434 C93A 1.591(10)
C2CB C3A 1.53(2)
C14 C93A 1.596(10)
C17 C18 1.551(9)
C18 C1A 1.552(9)

loop_
_platon_squeeze_void_nr
_platon_squeeze_void_average_x
_platon_squeeze_void_average_y
_platon_squeeze_void_average_z
_platon_squeeze_void_volume
_platon_squeeze_void_count_electrons
_platon_squeeze_void_content
1 0.089 0.906 0.248 560 159 ' '
2 -0.089 0.406 0.252 560 163 ' '
3 0.089 0.594 0.748 560 159 ' '
4 -0.089 0.094 0.752 560 164 ' '
5 0.374 0.482 0.229 372 108 ' '
6 0.374 1.018 0.729 372 108 ' '
7 0.626 0.982 0.271 371 107 ' '
8 0.626 0.518 0.771 371 108 ' '
